data_7121585
loop_
_publ_author_name
'Zang, Shuang-Quan'
'Du, Xiang-Sha'
'Yan, Bing-Jie'
'Wang, Jia-Yin'
'Xi, Xiao-Juan'
'Wang, Zhao-Yang'

_publ_section_title
;
 Layer-sliding-driven crystal size and photoluminescence change in a novel
 SCC-MOF
;
_journal_name_full 'Chemical Communications'
_journal_paper_doi 10.1039/C8CC01559G
_journal_year 2018
_chemical_formula_moiety '0.33(C306 H306 Ag36 F54 N24 O36 S18)'
_chemical_formula_sum 'C102 H102 Ag12 F18 N8 O12 S6'
_chemical_formula_weight 3460.71
_chemical_name_systematic
;
 ?
;
_space_group_crystal_system trigonal
_space_group_IT_number 147
_space_group_name_Hall '-P 3'
_space_group_name_H-M_alt 'P -3'
_symmetry_space_group_name_Hall '-P 3'
_symmetry_space_group_name_H-M 'P -3'
_atom_sites_solution_hydrogens mixed
_atom_sites_solution_primary dual
_audit_creation_date 2018-02-05
_audit_creation_method
;
Olex2 1.2
(compiled 2017.08.10 svn.r3458 for OlexSys, GUI svn.r5381)
;
_cell_angle_alpha 90
_cell_angle_beta 90
_cell_angle_gamma 120
_cell_formula_units_Z 3
_cell_length_a 43.8008(6)
_cell_length_b 43.8008(6)
_cell_length_c 11.1753(4)
_cell_measurement_reflns_used 12420
_cell_measurement_temperature 250.00(10)
_cell_measurement_theta_max 67.1680
_cell_measurement_theta_min 3.4840
_cell_volume 18567.5(8)
_computing_cell_refinement 'CrysAlisPro 1.171.39.7b (Rigaku OD, 2015)'
_computing_data_collection 'CrysAlisPro 1.171.39.7b (Rigaku OD, 2015)'
_computing_data_reduction 'CrysAlisPro 1.171.39.7b (Rigaku OD, 2015)'
_computing_molecular_graphics 'Olex2 (Dolomanov et al., 2009)'
_computing_publication_material 'Olex2 (Dolomanov et al., 2009)'
_computing_structure_refinement 'ShelXL (Sheldrick, 2015)'
_computing_structure_solution 'ShelXT (Sheldrick, 2015)'
_diffrn_ambient_environment N~2~
_diffrn_ambient_temperature 250.00(10)
_diffrn_detector 'CCD plate'
_diffrn_measured_fraction_theta_full 0.875
_diffrn_measured_fraction_theta_max 0.932
_diffrn_measurement_details
;
List of Runs (angles in degrees, time in seconds):

  # Type    Start    End  Width  t~exp~   \w     \q     \k     \f   Frames
--------------------------------------------------------------------------
  1  \w    135.00 178.00   0.25    2.50    --  100.10  82.00 -30.00  172
  2  \w    160.00 189.00   0.25    2.50    --  100.10  82.00 150.00  116
  3  \w     99.00 131.00   0.25    0.50    --   45.50  77.00  30.00  128
  4  \w     88.00 134.00   0.25    0.50    --   45.50  82.00 -30.00  184
  5  \w    103.00 132.00   0.25    0.50    --   45.50  82.00-120.00  116
  6  \w     89.00 117.00   0.25    0.50    --   45.50  82.00 150.00  112
  7  \w     45.00 162.00   0.25    2.50    --  100.10  15.00   0.00  468
  8  \w     92.00 134.00   0.25    2.50    --  100.10 -77.00  30.00  168
  9  \w     72.00  98.00   0.25    2.50    --  100.10 -82.00   0.00  104
 10  \w     -6.00  38.00   0.25    0.50    --   45.50 -82.00 150.00  176
;
_diffrn_measurement_device 'four-circle diffractometer'
_diffrn_measurement_device_type 'XtaLAB Pro: Kappa single'
_diffrn_measurement_method '\w scans'
_diffrn_orient_matrix_type 'CrysAlisPro convention (1999,Acta A55,543-557)'
_diffrn_orient_matrix_UB_11 0.0311618000
_diffrn_orient_matrix_UB_12 -0.0069519000
_diffrn_orient_matrix_UB_13 -0.0050214000
_diffrn_orient_matrix_UB_21 0.0259736000
_diffrn_orient_matrix_UB_22 0.0397032000
_diffrn_orient_matrix_UB_23 0.0161146000
_diffrn_orient_matrix_UB_31 -0.0019366000
_diffrn_orient_matrix_UB_32 -0.0049295000
_diffrn_orient_matrix_UB_33 0.1368184000
_diffrn_radiation_monochromator graphite
_diffrn_radiation_probe x-ray
_diffrn_radiation_type CuK\a
_diffrn_radiation_wavelength 1.54184
_diffrn_reflns_av_R_equivalents 0.0648
_diffrn_reflns_av_unetI/netI 0.0918
_diffrn_reflns_Laue_measured_fraction_full 0.875
_diffrn_reflns_Laue_measured_fraction_max 0.932
_diffrn_reflns_limit_h_max 46
_diffrn_reflns_limit_h_min -51
_diffrn_reflns_limit_k_max 51
_diffrn_reflns_limit_k_min -36
_diffrn_reflns_limit_l_max 12
_diffrn_reflns_limit_l_min -5
_diffrn_reflns_number 46480
_diffrn_reflns_point_group_measured_fraction_full 0.875
_diffrn_reflns_point_group_measured_fraction_max 0.932
_diffrn_reflns_theta_full 67.684
_diffrn_reflns_theta_max 64.992
_diffrn_reflns_theta_min 2.330
_diffrn_source 'fine-focus sealed X-ray tube'
_diffrn_source_type 'Enhance (Cu) X-ray Source'
_exptl_absorpt_coefficient_mu 8.264
_exptl_absorpt_correction_T_max 1.00000
_exptl_absorpt_correction_T_min 0.53938
_exptl_absorpt_correction_type multi-scan
_exptl_absorpt_process_details
;
CrysAlisPro 1.171.39.7b (Rigaku Oxford Diffraction, 2015)
Empirical absorption correction using spherical harmonics,
 implemented in SCALE3 ABSPACK scaling algorithm.
;
_exptl_crystal_colour colourless
_exptl_crystal_colour_primary colourless
_exptl_crystal_density_diffrn 0.929
_exptl_crystal_description hexagonal
_exptl_crystal_F_000 5064
_exptl_crystal_size_max 0.1
_exptl_crystal_size_mid 0.09
_exptl_crystal_size_min 0.06
_refine_diff_density_max 2.252
_refine_diff_density_min -3.012
_refine_diff_density_rms 0.152
_refine_ls_extinction_method none
_refine_ls_goodness_of_fit_ref 1.101
_refine_ls_hydrogen_treatment constr
_refine_ls_matrix_type full
_refine_ls_number_parameters 1367
_refine_ls_number_reflns 19616
_refine_ls_number_restraints 2242
_refine_ls_restrained_S_all 1.060
_refine_ls_R_factor_all 0.1564
_refine_ls_R_factor_gt 0.1378
_refine_ls_shift/su_max 0.001
_refine_ls_shift/su_mean 0.000
_refine_ls_structure_factor_coef Fsqd
_refine_ls_weighting_details
;
 w=1/[\s^2^(Fo^2^)+(0.3500P)^2^]
 where P=(Fo^2^+2Fc^2^)/3
;
_refine_ls_weighting_scheme calc
_refine_ls_wR_factor_gt 0.4309
_refine_ls_wR_factor_ref 0.4506
_reflns_Friedel_coverage 0.000
_reflns_number_gt 13373
_reflns_number_total 19616
_reflns_threshold_expression 'I > 2\s(I)'
_cod_data_source_file c8cc01559g2.cif
_cod_data_source_block aa
_cod_database_code 7121585
_shelxl_version_number 2013-2
_chemical_oxdiff_formula 'C H O N S Ag'
_shelx_space_group_comment
;
The symmetry employed for this shelxl refinement is uniquely defined
by the following loop, which should always be used as a source of
symmetry information in preference to the above space-group names.
They are only intended as comments.
;
_shelx_estimated_absorpt_t_max 0.637
_shelx_estimated_absorpt_t_min 0.492
_reflns_odcompleteness_completeness 97.58
_reflns_odcompleteness_iscentric 1
_reflns_odcompleteness_theta 66.94
_olex2_refinement_description
;
1. Fixed Uiso
 At 1.2 times of:
  All C(H) groups
 At 1.5 times of:
  All C(H,H,H) groups
2. Shared sites
{O5, C88}
{C91, O8}
{O10, C69}
{O11, C68}
3. Restrained distances
 O2-C85
 1.3 with sigma of 0.01
 C90-C89 = C92-C93 = C97-C91 = C71-C69
 1.53 with sigma of 0.01
 C80-C78 = C84-C81 = C86-C21 = C87-C85
 1.53 with sigma of 0.01
 F2-C87 = F1-C87 = F3-C87 = C50-C51 = F9-C90
 1.39 with sigma of 0.01
 F19-C98
 1.39 with sigma of 0.01
 C101-C91 = C102-C91 = C97-C91 = C99-C100 = C74-C68
 1.53 with sigma of 0.01
 C95-C88 = C88-C96 = C94-C88 = C73-C98
 1.53 with sigma of 0.01
 S3B-C81 \\sim S3-C78
 with sigma of 0.01
 O1-C21 \\sim O3-C85 \\sim O2-C85 \\sim O4-C21
 with sigma of 0.01
 C62-C34 \\sim C59-C34 \\sim C59-C61 \\sim C46-C61 \\sim C58-C53 \\sim C53-C54
\\sim C54-C55 \\sim C62-C60
 \\sim C56-C55 \\sim C57-C56 \\sim C58-C57 \\sim C46-C60
 with sigma of 0.01
 F12-C90 \\sim F10-C90 \\sim F7-C90 \\sim F11-C90 \\sim F8-C90 \\sim F9-C90
 with sigma of 0.01
 O6-C89 \\sim O5-C89
 with sigma of 0.01
 O7-C92 \\sim O8-C92
 with sigma of 0.01
 F13-C93 \\sim F18-C93 \\sim F14-C93 \\sim F16-C93 \\sim F15-C93 \\sim F17-C93
 with sigma of 0.01
 C72-C69 \\sim C70-C69 \\sim C71-C69
 with sigma of 0.01
 O10-C73 \\sim O9-C73
 with sigma of 0.01
 F27-C100 \\sim F23-C100 \\sim F26-C100 \\sim F24-C100 \\sim F22-C100 \\sim
F25-C100
 with sigma of 0.01
 F20-C98 \\sim F21-C98 \\sim F19-C98
 with sigma of 0.01
 C80-C78 \\sim C84-C81 \\sim C83-C81 \\sim C79-C78 \\sim C78-C77 \\sim C82-C81
 with sigma of 0.01
 C28-C29 \\sim C47-C48 \\sim C47-C52 \\sim C28-C32 \\sim C51-C52 \\sim C32-C31
\\sim C50-C51 \\sim C33-C31
 \\sim C33-C30 \\sim C50-C49 \\sim C49-C48 \\sim C30-C29
 with sigma of 0.01
 F4-C86 \\sim F6-C86 \\sim F1-C87 \\sim F5-C86
 with sigma of 0.01
 F2-F3 \\sim F3-F1
 with sigma of 0.01
 F23-C99 \\sim C99-F27
 with sigma of 0.01
 O12-C99 \\sim O11-C99
 with sigma of 0.01
 C33-C12 \\sim C50-C19 \\sim C46-C43 \\sim C58-C1 \\sim C67-C25 \\sim C9-C38
 with sigma of 0.01
 N5-C34 \\sim N6-C55 \\sim N6-C22 \\sim N5-C35 \\sim N6-C47 \\sim N5-C28
 with sigma of 0.01
 C102-C101 \\sim C101-C97 \\sim C97-C102
 with sigma of 0.01
 C95-C96 \\sim C96-C94 \\sim C94-C95
 with sigma of 0.01
 C74-C68 \\sim C75-C68 \\sim C76-C68
 with sigma of 0.01
4. Uiso/Uaniso restraints and constraints
S3 \\sim S3B: within 2A with sigma of 0.01 and sigma for terminal atoms of 0.02
C86 \\sim F4 \\sim F5 \\sim F6: within 2A with sigma of 0.01 and sigma for
terminal atoms of 0.02
C34 \\sim C46 \\sim C53 \\sim C54 \\sim C55 \\sim C56 \\sim C57 \\sim C58 \\sim
C59 \\sim C60 \\sim C61 \\sim C62: within 2A with sigma of 0.01 and sigma for
terminal atoms of 0.02
C69 \\sim C70 \\sim C71 \\sim C72 \\sim C73 \\sim O9 \\sim O10 \\sim F19 \\sim
F20 \\sim F21 \\sim C98: within 2A with sigma of 0.01 and sigma for terminal
atoms of 0.02
C29 \\sim C47 \\sim C32 \\sim C31 \\sim C33 \\sim C30 \\sim C48 \\sim C28 \\sim
C52 \\sim C51 \\sim C50 \\sim C49: within 2A with sigma of 0.01 and sigma for
terminal atoms of 0.02
C78 \\sim C79 \\sim C80 \\sim C84 \\sim C81 \\sim C83 \\sim C82 \\sim C77:
within 2A with sigma of 0.01 and sigma for terminal atoms of 0.02
O1 \\sim C21 \\sim O2 \\sim O3 \\sim C85 \\sim O4 \\sim C86 \\sim C87: within
2A with sigma of 0.01 and sigma for terminal atoms of 0.02
C87 \\sim F1 \\sim F2 \\sim F3: within 2A with sigma of 0.01 and sigma for
terminal atoms of 0.02
C5 \\sim C6 \\sim N2 \\sim C7 \\sim C8 \\sim C9 \\sim C25 \\sim C38 \\sim N8
\\sim C63 \\sim C64 \\sim C65 \\sim C66 \\sim C67: within 2A with sigma of 0.01
and sigma for terminal atoms of 0.02
C24 \\sim C25 \\sim C26 \\sim C37 \\sim C38 \\sim C39: within 2A with sigma of
0.01 and sigma for terminal atoms of 0.02
C22 \\sim C23 \\sim C27 \\sim C35 \\sim C36 \\sim C40: within 2A with sigma of
0.01 and sigma for terminal atoms of 0.02
N1 \\sim C1 \\sim C2 \\sim C3 \\sim C4 \\sim C10 \\sim N7 \\sim C41 \\sim C42
\\sim C43 \\sim C44 \\sim C45: within 2A with sigma of 0.01 and sigma for
terminal atoms of 0.02
O7 \\sim C91 \\sim C92 \\sim O8 \\sim C93 \\sim F13 \\sim F14 \\sim F15 \\sim
F16 \\sim F17 \\sim F18 \\sim C97 \\sim C101 \\sim C102: within 2A with sigma
of 0.01 and sigma for terminal atoms of 0.02
C88 \\sim O5 \\sim O6 \\sim C89 \\sim F7 \\sim C90 \\sim F8 \\sim F9 \\sim F10
\\sim F11 \\sim F12 \\sim C94 \\sim C95 \\sim C96: within 2A with sigma of 0.01
and sigma for terminal atoms of 0.02
C68 \\sim C74 \\sim C75 \\sim C76 \\sim O11 \\sim O12 \\sim C99 \\sim C100
\\sim F22 \\sim F23 \\sim F24 \\sim F25 \\sim F26 \\sim F27: within 2A with
sigma of 0.01 and sigma for terminal atoms of 0.02
Uanis(S3B) \\sim Ueq, Uanis(S3) \\sim Ueq, Uanis(C36) \\sim Ueq, Uanis(C23)
\\sim Ueq, Uanis(C22) \\sim Ueq, Uanis(C27) \\sim Ueq, Uanis(C40) \\sim Ueq,
Uanis(C86) \\sim Ueq, Uanis(C87) \\sim Ueq, Uanis(C80) \\sim Ueq, Uanis(C98)
\\sim Ueq: with sigma of 0.01 and sigma for terminal atoms of 0.02
Uanis(C14) \\sim Ueq, Uanis(C13) \\sim Ueq, Uanis(C93) \\sim Ueq, Uanis(C92)
\\sim Ueq, Uanis(C20) \\sim Ueq, Uanis(N5) \\sim Ueq, Uanis(N6) \\sim Ueq,
Uanis(C17) \\sim Ueq, Uanis(C28) \\sim Ueq, Uanis(C57) \\sim Ueq: with sigma of
0.01 and sigma for terminal atoms of 0.02
Uanis(C80) \\sim Ueq: with sigma of 0.005 and sigma for terminal atoms of 0.01
Uanis(O5) = Uanis(C88)
Uanis(C91) = Uanis(O8)
Uanis(O10) = Uanis(C69)
Uanis(O11) = Uanis(C68)
5. Others
 Fixed Sof: Ag3(0.65) Ag6(0.5) Ag4(0.65) Ag5(0.5) Ag4B(0.35) Ag3B(0.35)
 Ag5B(0.5) Ag6B(0.5) S3(0.5) S3B(0.5) S1(0.65) S1B(0.35) S2(0.65) S2B(0.35)
 N1(0.5) C1(0.5) C2(0.5) H2(0.5) C3(0.5) H3(0.5) C4(0.5) H4(0.5) C5(0.5)
 H5(0.5) C6(0.5) H6(0.5) N2(0.5) C7(0.5) H7(0.5) C8(0.5) H8(0.5) C9(0.5)
 C10(0.5) H10(0.5) C11(0.5) H11(0.5) C12(0.5) C13(0.5) H13(0.5) C14(0.5)
 H14(0.5) N3(0.5) C15(0.5) H15(0.5) C16(0.5) H16(0.5) N4(0.5) C17(0.5) H17(0.5)
 C18(0.5) H18(0.5) C19(0.5) C20(0.5) H20(0.5) N5(0.5) O1(0.5) C21(0.5) C22(0.5)
 C23(0.5) H23(0.5) C24(0.5) H24(0.5) C25(0.5) C26(0.5) H26(0.5) C27(0.5)
 H27(0.5) C29(0.5) H29(0.5) C47(0.5) C32(0.5) H32(0.5) C31(0.5) H31(0.5)
 C33(0.5) C30(0.5) H30(0.5) N6(0.5) C34(0.5) C35(0.5) C36(0.5) H36(0.5)
 C37(0.5) H37(0.5) C38(0.5) C39(0.5) H39(0.5) C40(0.5) H40(0.5) N7(0.5)
 C41(0.5) H41(0.5) C42(0.5) H42(0.5) C43(0.5) C44(0.5) H44(0.5) C45(0.5)
 H45(0.5) C46(0.5) C48(0.5) H48(0.5) C28(0.5) C52(0.5) H52(0.5) C51(0.5)
 H51(0.5) C50(0.5) C49(0.5) H49(0.5) C53(0.5) H53(0.5) C54(0.5) H54(0.5)
 C55(0.5) C56(0.5) H56(0.5) C57(0.5) H57(0.5) C58(0.5) C59(0.5) H59(0.5)
 C60(0.5) H60(0.5) C61(0.5) H61(0.5) C62(0.5) H62(0.5) N8(0.5) C63(0.5)
 H63(0.5) C64(0.5) H64(0.5) C65(0.5) H65(0.5) C66(0.5) H66(0.5) C67(0.5)
 C68(0.65) C69(0.65) C70(0.65) H70A(0.65) H70B(0.65) H70C(0.65) C71(0.65)
 H71A(0.65) H71B(0.65) H71C(0.65) C72(0.65) H72A(0.65) H72B(0.65) H72C(0.65)
 C73(0.35) C74(0.65) H74A(0.65) H74B(0.65) H74C(0.65) C75(0.65) H75A(0.65)
 H75B(0.65) H75C(0.65) C76(0.65) H76A(0.65) H76B(0.65) H76C(0.65) C77(0.5)
 H77A(0.5) H77B(0.5) H77C(0.5) C78(0.5) C79(0.5) H79A(0.5) H79B(0.5) H79C(0.5)
 C80(0.5) H80A(0.5) H80B(0.5) H80C(0.5) C81(0.5) C82(0.5) H82A(0.5) H82B(0.5)
 H82C(0.5) C83(0.5) H83A(0.5) H83B(0.5) H83C(0.5) C84(0.5) H84A(0.5) H84B(0.5)
 H84C(0.5) O2(0.5) O3(0.5) C85(0.5) O4(0.5) C86(0.5) C87(0.5) F1(0.5) F2(0.5)
 F3(0.5) F4(0.5) F5(0.5) F6(0.5) C88(0.35) O5(0.65) O6(0.65) C89(0.65)
 F7(0.325) C90(0.65) F8(0.325) F9(0.325) F10(0.325) F11(0.325) F12(0.325)
 O7(0.65) C91(0.35) C92(0.65) O8(0.65) C93(0.65) F13(0.325) F14(0.325)
 F15(0.325) F16(0.325) F17(0.325) F18(0.325) O9(0.35) C94(0.35) H94A(0.35)
 H94B(0.35) H94C(0.35) C95(0.35) H95A(0.35) H95B(0.35) H95C(0.35) C96(0.35)
 H96A(0.35) H96B(0.35) H96C(0.35) C97(0.35) H97A(0.35) H97B(0.35) H97C(0.35)
 O10(0.35) F19(0.35) F20(0.35) F21(0.35) C98(0.35) O11(0.35) O12(0.35)
 C99(0.35) C100(0.35) F22(0.175) F23(0.175) F24(0.175) F25(0.175) F26(0.175)
 F27(0.175) C101(0.35) H10A(0.35) H10B(0.35) H10C(0.35) C102(0.35) H10D(0.35)
 H10E(0.35) H10F(0.35)
6.a Riding coordinates:
 C76(H76A,H76B,H76C), C95(H95A,H95B,H95C), C96(H96A,H96B,H96C), C101(H10A,H10B,
 H10C), C102(H10D,H10E,H10F)
6.b Aromatic/amide H refined with riding coordinates:
 C2(H2), C3(H3), C4(H4), C5(H5), C6(H6), C7(H7), C8(H8), C10(H10), C11(H11),
 C13(H13), C14(H14), C15(H15), C16(H16), C17(H17), C18(H18), C20(H20), C23(H23),
  C24(H24), C26(H26), C27(H27), C29(H29), C32(H32), C31(H31), C30(H30),
 C36(H36), C37(H37), C39(H39), C40(H40), C41(H41), C42(H42), C44(H44), C45(H45),
  C48(H48), C52(H52), C51(H51), C49(H49), C53(H53), C54(H54), C56(H56),
 C57(H57), C59(H59), C60(H60), C61(H61), C62(H62), C63(H63), C64(H64), C65(H65),
  C66(H66)
6.c Fitted hexagon refined as free rotating group:
 C5(C6,N2,C7,C8,C9), C11(C12,C13,C14,N3,C15), C22(C23,C24,C25,C26,C27),
 C29(C47,C32,C31,C33,C30), C35(C36,C37,C38,C39,C40), N7(C41,C42,C43,C44,C45),
 C48(C28,C52,C51,C50,C49), C53(C54,C55,C56,C57,C58)
6.d Idealised Me refined as rotating group:
 C70(H70A,H70B,H70C), C71(H71A,H71B,H71C), C72(H72A,H72B,H72C), C74(H74A,H74B,
 H74C), C75(H75A,H75B,H75C), C77(H77A,H77B,H77C), C79(H79A,H79B,H79C), C80(H80A,
 H80B,H80C), C82(H82A,H82B,H82C), C83(H83A,H83B,H83C), C84(H84A,H84B,H84C),
 C94(H94A,H94B,H94C), C97(H97A,H97B,H97C)
;
_olex2_submission_special_instructions 'No special instructions were received'
_oxdiff_exptl_absorpt_empirical_details
;
Empirical correction (ABSPACK) includes:
- Absorption correction using spherical harmonics
- Frame scaling
- Detector area scaling
;
_oxdiff_exptl_absorpt_empirical_full_max 2.300
_oxdiff_exptl_absorpt_empirical_full_min 0.527

loop_
_space_group_symop_operation_xyz
'x, y, z'
'-y, x-y, z'
'-x+y, -x, z'
'-x, -y, -z'
'y, -x+y, -z'
'x-y, x, -z'

loop_
_atom_site_label
_atom_site_type_symbol
_atom_site_fract_x
_atom_site_fract_y
_atom_site_fract_z
_atom_site_U_iso_or_equiv
_atom_site_adp_type
_atom_site_occupancy
_atom_site_site_symmetry_order
_atom_site_calc_flag
_atom_site_refinement_flags_posn
_atom_site_refinement_flags_adp
_atom_site_refinement_flags_occupancy
_atom_site_disorder_assembly
_atom_site_disorder_group
Ag1 Ag 0.57908(2) 0.24593(2) 0.46308(11) 0.0977(4) Uani 1 1 d . . . . .
Ag2 Ag 0.57909(2) 0.33319(3) 0.46309(11) 0.0976(4) Uani 1 1 d . . . . .
Ag3 Ag 0.62044(3) 0.31018(3) 0.29747(16) 0.0808(4) Uani 0.65 1 d . . P A 2
Ag6 Ag 0.04625(5) 0.02311(4) 0.3650(2) 0.0740(5) Uani 0.5 1 d . . P A 2
Ag4 Ag 0.64348(3) 0.28692(3) 0.64557(16) 0.0813(4) Uani 0.65 1 d . . P A 1
Ag5 Ag 0.08771(6) 0.00036(8) 0.5368(3) 0.1002(8) Uani 0.5 1 d . . P A 1
Ag4B Ag 0.62003(6) 0.31002(5) 0.6280(2) 0.0689(5) Uani 0.35 1 d . . P A 2
Ag3B Ag 0.64350(5) 0.35648(5) 0.2776(2) 0.0713(6) Uani 0.35 1 d . . P A 1
Ag5B Ag 0.08732(6) -0.00042(8) 0.4624(3) 0.1002(8) Uani 0.5 1 d . . P A 2
Ag6B Ag 0.02325(4) -0.02315(4) 0.7115(3) 0.0746(5) Uani 0.5 1 d . . P A 1
S3 S 0.07321(12) 0.03647(13) 0.6091(7) 0.0692(13) Uani 0.5 1 d D U P A 2
S3B S 0.07385(14) 0.03724(13) 0.6876(7) 0.0684(12) Uani 0.5 1 d D U P A 1
S1 S 0.59280(9) 0.29625(9) 0.6137(5) 0.0869(14) Uani 0.65 1 d . . P A 1
S1B S 0.63012(17) 0.26015(19) 0.5998(7) 0.0689(17) Uani 0.35 1 d . . P A 2
S2 S 0.62979(9) 0.36999(9) 0.3250(5) 0.0813(12) Uani 0.65 1 d . . P A 2
S2B S 0.5937(2) 0.29691(19) 0.3103(7) 0.0714(17) Uani 0.35 1 d . . P A 1
N1 N 0.5273(6) 0.1933(6) 0.466(4) 0.092(4) Uani 0.5 1 d . U P A 1
C1 C 0.4636(5) 0.1301(5) 0.468(4) 0.092(4) Uani 0.5 1 d D U P A 1
C2 C 0.4647(7) 0.1619(7) 0.444(3) 0.093(4) Uani 0.5 1 d . U P A 1
H2 H 0.4441 0.1629 0.4337 0.111 Uiso 0.5 1 calc R . P A 1
C3 C 0.4965(7) 0.1907(7) 0.435(3) 0.091(4) Uani 0.5 1 d . U P A 1
H3 H 0.4973 0.2110 0.4058 0.110 Uiso 0.5 1 calc R . P A 1
C4 C 0.4942(7) 0.1312(7) 0.498(3) 0.093(4) Uani 0.5 1 d . U P A 1
H4 H 0.4945 0.1106 0.5152 0.112 Uiso 0.5 1 calc R . P A 1
C5 C 0.3657(5) -0.1319(3) 0.548(3) 0.106(4) Uani 0.5 1 d . U P A 2
H5 H 0.3875 -0.1116 0.5569 0.128 Uiso 0.5 1 calc R . P A 2
C6 C 0.3631(4) -0.1648(4) 0.552(3) 0.104(4) Uani 0.5 1 d G U P A 2
H6 H 0.3833 -0.1665 0.5634 0.125 Uiso 0.5 1 calc R . P A 2
N2 N 0.3305(5) -0.1952(3) 0.539(4) 0.104(4) Uani 0.5 1 d G U P A 2
C7 C 0.3005(4) -0.1926(4) 0.521(3) 0.106(4) Uani 0.5 1 d G U P A 2
H7 H 0.2786 -0.2129 0.5124 0.127 Uiso 0.5 1 calc R . P A 2
C8 C 0.3030(5) -0.1597(5) 0.517(3) 0.107(4) Uani 0.5 1 d G U P A 2
H8 H 0.2829 -0.1580 0.5060 0.128 Uiso 0.5 1 calc R . P A 2
C9 C 0.3356(6) -0.1293(4) 0.531(4) 0.106(3) Uani 0.5 1 d DG U P A 2
C10 C 0.5240(7) 0.1627(7) 0.501(3) 0.095(4) Uani 0.5 1 d . U P A 1
H10 H 0.5442 0.1632 0.5301 0.114 Uiso 0.5 1 calc R . P A 1
C11 C 0.2021(3) 0.0314(4) 0.505(2) 0.087(9) Uani 0.5 1 d . . P A 1
H11 H 0.2228 0.0522 0.4869 0.104 Uiso 0.5 1 calc R . P A 1
C12 C 0.2032(3) 0.0007(5) 0.527(2) 0.091(14) Uani 0.5 1 d DG . P A 1
C13 C 0.1724(4) -0.0304(4) 0.553(2) 0.081(7) Uani 0.5 1 d G U P A 1
H13 H 0.1731 -0.0510 0.5679 0.098 Uiso 0.5 1 calc R . P A 1
C14 C 0.1404(3) -0.0309(4) 0.5579(18) 0.088(6) Uani 0.5 1 d G U P A 1
H14 H 0.1198 -0.0517 0.5757 0.105 Uiso 0.5 1 calc R . P A 1
N3 N 0.1393(3) -0.0002(4) 0.5359(19) 0.086(7) Uani 0.5 1 d G . P A 1
C15 C 0.1702(4) 0.0309(3) 0.5093(19) 0.086(8) Uani 0.5 1 d G . P A 1
H15 H 0.1695 0.0514 0.4946 0.103 Uiso 0.5 1 calc R . P A 1
C16 C 0.1690(8) 0.0251(10) 0.441(3) 0.104(10) Uani 0.5 1 d . . P A 2
H16 H 0.1692 0.0455 0.4167 0.125 Uiso 0.5 1 calc R . P A 2
N4 N 0.1395(7) 0.0000(7) 0.463(3) 0.089(7) Uani 0.5 1 d . . P A 2
C17 C 0.1405(6) -0.0289(6) 0.483(2) 0.075(5) Uani 0.5 1 d . U P A 2
H17 H 0.1194 -0.0495 0.4984 0.090 Uiso 0.5 1 calc R . P A 2
C18 C 0.1707(5) -0.0304(6) 0.481(3) 0.080(7) Uani 0.5 1 d . . P A 2
H18 H 0.1696 -0.0521 0.4868 0.096 Uiso 0.5 1 calc R . P A 2
C19 C 0.2033(6) 0.0002(9) 0.471(4) 0.090(11) Uani 0.5 1 d D . P A 2
C20 C 0.2010(7) 0.0278(8) 0.445(2) 0.081(7) Uani 0.5 1 d . U P A 2
H20 H 0.2212 0.0492 0.4291 0.097 Uiso 0.5 1 calc R . P A 2
N5 N 0.3338(3) 0.0010(3) 0.5343(17) 0.064(4) Uani 0.5 1 d D U P A 2
O1 O 0.0970(4) 0.0489(5) 0.236(2) 0.105(4) Uani 0.5 1 d D U P A 2
C21 C 0.1272(5) 0.0615(12) 0.2881(18) 0.111(4) Uani 0.5 1 d D U P A 2
C22 C 0.3336(5) -0.0322(3) 0.5049(18) 0.101(4) Uani 0.5 1 d D U P A 1
C23 C 0.3595(4) -0.0343(3) 0.5706(18) 0.101(4) Uani 0.5 1 d G U P A 1
H23 H 0.3771 -0.0144 0.6087 0.121 Uiso 0.5 1 calc R . P A 1
C24 C 0.3590(4) -0.0662(4) 0.5792(19) 0.112(4) Uani 0.5 1 d G U P A 1
H24 H 0.3763 -0.0676 0.6232 0.134 Uiso 0.5 1 calc R . P A 1
C25 C 0.3327(4) -0.0960(3) 0.522(2) 0.109(4) Uani 0.5 1 d DG U P A 1
C26 C 0.3069(4) -0.0939(3) 0.4566(19) 0.108(4) Uani 0.5 1 d G U P A 1
H26 H 0.2893 -0.1138 0.4185 0.129 Uiso 0.5 1 calc R . P A 1
C27 C 0.3073(4) -0.0620(4) 0.4480(17) 0.098(4) Uani 0.5 1 d G U P A 1
H27 H 0.2900 -0.0606 0.4040 0.118 Uiso 0.5 1 calc R . P A 1
C29 C 0.2988(3) 0.0276(3) 0.5567(16) 0.109(4) Uani 0.5 1 d D U P A 1
H29 H 0.3187 0.0459 0.5926 0.130 Uiso 0.5 1 calc R . P A 1
C47 C 0.30085(19) 0.0001(3) 0.5027(13) 0.109(4) Uani 0.5 1 d DG U P A 1
C32 C 0.2712(3) -0.0274(3) 0.4491(16) 0.108(4) Uani 0.5 1 d DG U P A 1
H32 H 0.2725 -0.0458 0.4129 0.130 Uiso 0.5 1 calc R . P A 1
C31 C 0.2395(2) -0.0274(4) 0.449(2) 0.106(4) Uani 0.5 1 d DG U P A 1
H31 H 0.2196 -0.0458 0.4136 0.127 Uiso 0.5 1 calc R . P A 1
C33 C 0.2374(3) 0.0001(4) 0.504(2) 0.110(4) Uani 0.5 1 d DG U P A 1
C30 C 0.2671(3) 0.0276(4) 0.557(2) 0.111(4) Uani 0.5 1 d DG U P A 1
H30 H 0.2657 0.0460 0.5933 0.133 Uiso 0.5 1 calc R . P A 1
N6 N 0.3324(2) -0.0010(2) 0.4674(15) 0.064(4) Uani 0.5 1 d D U P A 1
C34 C 0.3675(5) 0.0319(4) 0.503(3) 0.102(4) Uani 0.5 1 d D U P A 2
C35 C 0.3334(5) -0.0322(3) 0.5153(18) 0.100(4) Uani 0.5 1 d D U P A 2
C36 C 0.3581(4) -0.0367(3) 0.4520(17) 0.102(4) Uani 0.5 1 d G U P A 2
H36 H 0.3745 -0.0186 0.4037 0.122 Uiso 0.5 1 calc R . P A 2
C37 C 0.3584(4) -0.0682(4) 0.4607(18) 0.111(4) Uani 0.5 1 d G U P A 2
H37 H 0.3750 -0.0712 0.4183 0.133 Uiso 0.5 1 calc R . P A 2
C38 C 0.3339(4) -0.0952(3) 0.533(2) 0.109(4) Uani 0.5 1 d DG U P A 2
C39 C 0.3091(4) -0.0907(4) 0.5962(18) 0.110(4) Uani 0.5 1 d G U P A 2
H39 H 0.2927 -0.1088 0.6445 0.131 Uiso 0.5 1 calc R . P A 2
C40 C 0.3088(4) -0.0592(4) 0.5875(17) 0.101(4) Uani 0.5 1 d G U P A 2
H40 H 0.2923 -0.0562 0.6299 0.121 Uiso 0.5 1 calc R . P A 2
N7 N 0.5272(4) 0.1954(4) 0.458(3) 0.091(4) Uani 0.5 1 d . U P A 2
C41 C 0.5277(4) 0.1642(5) 0.444(3) 0.093(4) Uani 0.5 1 d G U P A 2
H41 H 0.5489 0.1648 0.4280 0.112 Uiso 0.5 1 calc R . P A 2
C42 C 0.4967(5) 0.1320(4) 0.454(2) 0.094(4) Uani 0.5 1 d G U P A 2
H42 H 0.4970 0.1111 0.4443 0.113 Uiso 0.5 1 calc R . P A 2
C43 C 0.4651(4) 0.1310(4) 0.477(3) 0.093(4) Uani 0.5 1 d DG U P A 2
C44 C 0.4645(4) 0.1623(6) 0.491(3) 0.092(4) Uani 0.5 1 d G U P A 2
H44 H 0.4434 0.1617 0.5073 0.111 Uiso 0.5 1 calc R . P A 2
C45 C 0.4956(5) 0.1945(4) 0.482(2) 0.089(4) Uani 0.5 1 d G U P A 2
H45 H 0.4952 0.2154 0.4911 0.107 Uiso 0.5 1 calc R . P A 2
C46 C 0.4290(4) 0.0973(4) 0.475(3) 0.102(4) Uani 0.5 1 d D U P A 2
C48 C 0.2965(3) 0.0222(3) 0.4246(14) 0.111(4) Uani 0.5 1 d D U P A 2
H48 H 0.3147 0.0370 0.3733 0.133 Uiso 0.5 1 calc R . P A 2
C28 C 0.3010(2) 0.0001(3) 0.5026(13) 0.109(4) Uani 0.5 1 d DG U P A 2
C52 C 0.2738(3) -0.0220(3) 0.5792(14) 0.110(4) Uani 0.5 1 d DG U P A 2
H52 H 0.2768 -0.0368 0.6314 0.131 Uiso 0.5 1 calc R . P A 2
C51 C 0.2422(3) -0.0218(4) 0.5776(18) 0.110(4) Uani 0.5 1 d DG U P A 2
H51 H 0.2240 -0.0366 0.6288 0.132 Uiso 0.5 1 calc R . P A 2
C50 C 0.2377(3) 0.0003(4) 0.4995(19) 0.110(4) Uani 0.5 1 d DG U P A 2
C49 C 0.2649(4) 0.0224(4) 0.4230(17) 0.111(4) Uani 0.5 1 d DG U P A 2
H49 H 0.2619 0.0372 0.3708 0.133 Uiso 0.5 1 calc R . P A 2
C53 C 0.4000(4) 0.0909(4) 0.4033(19) 0.106(4) Uani 0.5 1 d D U P A 1
H53 H 0.4020 0.1091 0.3550 0.127 Uiso 0.5 1 calc R . P A 1
C54 C 0.3678(3) 0.0598(4) 0.4131(19) 0.106(4) Uani 0.5 1 d DG U P A 1
H54 H 0.3483 0.0573 0.3713 0.127 Uiso 0.5 1 calc R . P A 1
C55 C 0.3648(3) 0.0326(3) 0.485(2) 0.102(4) Uani 0.5 1 d DG U P A 1
C56 C 0.3939(4) 0.0365(3) 0.5478(18) 0.105(4) Uani 0.5 1 d DG U P A 1
H56 H 0.3919 0.0183 0.5961 0.126 Uiso 0.5 1 calc R . P A 1
C57 C 0.4261(3) 0.0675(4) 0.5380(19) 0.102(3) Uani 0.5 1 d DG U P A 1
H57 H 0.4456 0.0701 0.5798 0.123 Uiso 0.5 1 calc R . P A 1
C58 C 0.4292(3) 0.0947(3) 0.466(2) 0.101(4) Uani 0.5 1 d DG U P A 1
C59 C 0.3938(4) 0.0343(5) 0.427(3) 0.103(3) Uani 0.5 1 d D U P A 2
H59 H 0.3907 0.0154 0.3805 0.124 Uiso 0.5 1 calc R . P A 2
C60 C 0.4008(4) 0.0933(5) 0.544(3) 0.101(4) Uani 0.5 1 d D U P A 2
H60 H 0.4034 0.1126 0.5870 0.122 Uiso 0.5 1 calc R . P A 2
C61 C 0.4251(5) 0.0665(4) 0.425(3) 0.105(4) Uani 0.5 1 d D U P A 2
H61 H 0.4446 0.0674 0.3887 0.127 Uiso 0.5 1 calc R . P A 2
C62 C 0.3689(5) 0.0618(4) 0.552(3) 0.103(4) Uani 0.5 1 d D U P A 2
H62 H 0.3494 0.0608 0.5885 0.123 Uiso 0.5 1 calc R . P A 2
N8 N 0.3358(7) -0.1926(5) 0.532(4) 0.103(4) Uani 0.5 1 d . U P A 1
C63 C 0.3624(7) -0.1614(7) 0.496(3) 0.108(4) Uani 0.5 1 d . U P A 1
H63 H 0.3830 -0.1607 0.4699 0.129 Uiso 0.5 1 calc R . P A 1
C64 C 0.3069(8) -0.1926(7) 0.553(4) 0.108(4) Uani 0.5 1 d . U P A 1
H64 H 0.2873 -0.2139 0.5743 0.129 Uiso 0.5 1 calc R . P A 1
C65 C 0.3023(7) -0.1636(7) 0.545(4) 0.106(4) Uani 0.5 1 d . U P A 1
H65 H 0.2803 -0.1657 0.5564 0.127 Uiso 0.5 1 calc R . P A 1
C66 C 0.3616(7) -0.1319(6) 0.493(4) 0.107(4) Uani 0.5 1 d . U P A 1
H66 H 0.3818 -0.1110 0.4723 0.129 Uiso 0.5 1 calc R . P A 1
C67 C 0.3314(8) -0.1316(5) 0.520(5) 0.106(3) Uani 0.5 1 d D U P A 1
C68 C 0.5665(3) 0.2831(3) 0.7554(11) 0.106(3) Uani 0.65 1 d D U P A 1
C69 C 0.6163(3) 0.3841(3) 0.1680(13) 0.115(3) Uani 0.65 1 d D U P A 2
C70 C 0.6286(7) 0.3693(6) 0.0724(19) 0.123(6) Uani 0.65 1 d D U P A 2
H70A H 0.6431 0.3608 0.1070 0.185 Uiso 0.65 1 calc GR . P A 2
H70B H 0.6421 0.3873 0.0147 0.185 Uiso 0.65 1 calc GR . P A 2
H70C H 0.6087 0.3501 0.0338 0.185 Uiso 0.65 1 calc GR . P A 2
C71 C 0.5768(4) 0.3670(7) 0.182(3) 0.124(5) Uani 0.65 1 d D U P A 2
H71A H 0.5668 0.3421 0.1931 0.186 Uiso 0.65 1 calc GR . P A 2
H71B H 0.5669 0.3714 0.1120 0.186 Uiso 0.65 1 calc GR . P A 2
H71C H 0.5716 0.3768 0.2508 0.186 Uiso 0.65 1 calc GR . P A 2
C72 C 0.6328(6) 0.4230(4) 0.187(2) 0.118(5) Uani 0.65 1 d D U P A 2
H72A H 0.6255 0.4274 0.2627 0.177 Uiso 0.65 1 calc GR . P A 2
H72B H 0.6256 0.4329 0.1241 0.177 Uiso 0.65 1 calc GR . P A 2
H72C H 0.6580 0.4336 0.1857 0.177 Uiso 0.65 1 calc GR . P A 2
C73 C 0.6042(12) 0.3964(12) 0.222(2) 0.116(5) Uani 0.35 1 d D U P A 1
C74 C 0.5425(5) 0.2995(6) 0.765(2) 0.108(4) Uani 0.65 1 d D U P A 1
H74A H 0.5566 0.3241 0.7825 0.163 Uiso 0.65 1 calc GR . P A 1
H74B H 0.5255 0.2879 0.8270 0.163 Uiso 0.65 1 calc GR . P A 1
H74C H 0.5305 0.2965 0.6898 0.163 Uiso 0.65 1 calc GR . P A 1
C75 C 0.5431(6) 0.2426(4) 0.766(3) 0.120(5) Uani 0.65 1 d D U P A 1
H75A H 0.5317 0.2330 0.6913 0.180 Uiso 0.65 1 calc GR . P A 1
H75B H 0.5256 0.2370 0.8272 0.180 Uiso 0.65 1 calc GR . P A 1
H75C H 0.5576 0.2326 0.7878 0.180 Uiso 0.65 1 calc GR . P A 1
C76 C 0.5883(5) 0.2952(6) 0.8718(17) 0.105(4) Uani 0.65 1 d D U P A 1
H76A H 0.5815 0.2753 0.9234 0.158 Uiso 0.65 1 d R . P A 1
H76B H 0.5843 0.3123 0.9117 0.158 Uiso 0.65 1 d R . P A 1
H76C H 0.6128 0.3056 0.8524 0.158 Uiso 0.65 1 d R . P A 1
C77 C 0.1229(7) 0.0330(7) 0.753(3) 0.088(5) Uani 0.5 1 d D U P A 2
H77A H 0.1157 0.0175 0.8206 0.132 Uiso 0.5 1 calc GR . P A 2
H77B H 0.1469 0.0514 0.7631 0.132 Uiso 0.5 1 calc GR . P A 2
H77C H 0.1209 0.0200 0.6814 0.132 Uiso 0.5 1 calc GR . P A 2
C78 C 0.0991(4) 0.0493(5) 0.7424(17) 0.086(4) Uani 0.5 1 d D U P A 2
C79 C 0.1237(7) 0.0893(5) 0.755(3) 0.094(6) Uani 0.5 1 d D U P A 2
H79A H 0.1331 0.0992 0.6774 0.141 Uiso 0.5 1 calc GR . P A 2
H79B H 0.1427 0.0938 0.8080 0.141 Uiso 0.5 1 calc GR . P A 2
H79C H 0.1108 0.0998 0.7859 0.141 Uiso 0.5 1 calc GR . P A 2
C80 C 0.0761(4) 0.0381(5) 0.8554(15) 0.067(4) Uani 0.5 1 d D U P A 2
H80A H 0.0789 0.0587 0.8959 0.101 Uiso 0.5 1 calc GR . P A 2
H80B H 0.0833 0.0254 0.9074 0.101 Uiso 0.5 1 calc GR . P A 2
H80C H 0.0519 0.0233 0.8335 0.101 Uiso 0.5 1 calc GR . P A 2
C81 C 0.1018(5) 0.0511(5) 0.8158(19) 0.082(4) Uani 0.5 1 d D U P A 1
C82 C 0.1257(7) 0.0350(7) 0.828(3) 0.099(6) Uani 0.5 1 d D U P A 1
H82A H 0.1137 0.0135 0.8723 0.149 Uiso 0.5 1 calc GR . P A 1
H82B H 0.1469 0.0513 0.8685 0.149 Uiso 0.5 1 calc GR . P A 1
H82C H 0.1314 0.0303 0.7494 0.149 Uiso 0.5 1 calc GR . P A 1
C83 C 0.1240(7) 0.0912(5) 0.827(3) 0.095(6) Uani 0.5 1 d D U P A 1
H83A H 0.1485 0.0981 0.8316 0.142 Uiso 0.5 1 calc GR . P A 1
H83B H 0.1173 0.0987 0.8981 0.142 Uiso 0.5 1 calc GR . P A 1
H83C H 0.1201 0.1020 0.7584 0.142 Uiso 0.5 1 calc GR . P A 1
C84 C 0.0808(7) 0.0401(8) 0.933(2) 0.104(6) Uani 0.5 1 d D U P A 1
H84A H 0.0953 0.0548 0.9968 0.156 Uiso 0.5 1 calc GR . P A 1
H84B H 0.0735 0.0160 0.9501 0.156 Uiso 0.5 1 calc GR . P A 1
H84C H 0.0604 0.0427 0.9250 0.156 Uiso 0.5 1 calc GR . P A 1
O2 O 0.1275(6) 0.0642(7) 0.338(2) 0.097(4) Uani 0.5 1 d D U P B 1
O3 O 0.0991(4) 0.0497(5) 0.148(2) 0.105(4) Uani 0.5 1 d D U P B 1
C85 C 0.1252(6) 0.0635(9) 0.2219(18) 0.110(4) Uani 0.5 1 d D U P B 1
O4 O 0.1268(6) 0.0639(6) 0.403(2) 0.097(4) Uani 0.5 1 d D U P A 2
C86 C 0.1574(6) 0.0776(6) 0.198(2) 0.126(4) Uani 0.5 1 d D U P A 2
C87 C 0.1601(6) 0.0810(6) 0.152(2) 0.129(4) Uani 0.5 1 d D U P B 1
F1 F 0.1858(4) 0.0804(8) 0.224(2) 0.162(7) Uani 0.5 1 d D U P B 1
F2 F 0.1667(8) 0.1155(6) 0.146(3) 0.177(8) Uani 0.5 1 d D U P B 1
F3 F 0.1591(6) 0.0673(7) 0.040(2) 0.177(8) Uani 0.5 1 d D U P B 1
F4 F 0.1602(7) 0.0942(8) 0.088(3) 0.175(8) Uani 0.5 1 d D U P A 2
F5 F 0.1864(6) 0.1031(7) 0.262(2) 0.176(9) Uani 0.5 1 d D U P A 2
F6 F 0.1628(7) 0.0530(7) 0.135(3) 0.171(8) Uani 0.5 1 d D U P A 2
C88 C 0.6172(2) 0.2347(2) 0.7597(11) 0.107(2) Uani 0.35 1 d D U P A 2
O5 O 0.6172(2) 0.2347(2) 0.7597(11) 0.107(2) Uani 0.65 1 d D U P A 1
O6 O 0.6030(3) 0.2059(3) 0.6151(17) 0.103(3) Uani 0.65 1 d D U P A 1
C89 C 0.6046(6) 0.2090(4) 0.7130(14) 0.109(4) Uani 0.65 1 d D U P A 1
F7 F 0.5615(8) 0.1454(6) 0.736(3) 0.141(6) Uani 0.325 1 d D U P A 1
C90 C 0.5886(5) 0.1754(4) 0.7889(15) 0.133(4) Uani 0.65 1 d D U P A 1
F8 F 0.5983(9) 0.1729(8) 0.905(2) 0.138(5) Uani 0.325 1 d D U P A 1
F9 F 0.5745(9) 0.1725(8) 0.902(2) 0.138(5) Uani 0.325 1 d D U P A 1
F10 F 0.5824(9) 0.1457(6) 0.725(3) 0.136(5) Uani 0.325 1 d D U P A 1
F11 F 0.5572(7) 0.1701(7) 0.838(3) 0.138(5) Uani 0.325 1 d D U P A 1
F12 F 0.6134(7) 0.1688(7) 0.842(3) 0.137(5) Uani 0.325 1 d D U P A 1
O7 O 0.5382(3) 0.2689(3) 0.3338(17) 0.102(4) Uani 0.65 1 d D U P A 2
C91 C 0.5679(3) 0.2838(3) 0.1686(11) 0.111(2) Uani 0.35 1 d D U P A 1
C92 C 0.5424(5) 0.2712(6) 0.2294(14) 0.108(3) Uani 0.65 1 d D U P A 2
O8 O 0.5679(3) 0.2838(3) 0.1686(11) 0.111(2) Uani 0.65 1 d D U P A 2
C93 C 0.5066(5) 0.2524(5) 0.1669(16) 0.126(4) Uani 0.65 1 d D U P A 2
F13 F 0.4786(6) 0.2284(8) 0.229(3) 0.130(5) Uani 0.325 1 d D U P A 2
F14 F 0.5072(8) 0.2406(9) 0.057(2) 0.137(5) Uani 0.325 1 d D U P A 2
F15 F 0.4974(8) 0.2755(7) 0.126(3) 0.132(5) Uani 0.325 1 d D U P A 2
F16 F 0.5082(8) 0.2692(8) 0.065(2) 0.131(5) Uani 0.325 1 d D U P A 2
F17 F 0.4789(6) 0.2509(9) 0.223(3) 0.127(5) Uani 0.325 1 d D U P A 2
F18 F 0.5000(8) 0.2220(7) 0.115(3) 0.136(5) Uani 0.325 1 d D U P A 2
O9 O 0.6012(8) 0.3982(8) 0.319(3) 0.108(5) Uani 0.35 1 d D U P A 1
C94 C 0.6309(7) 0.2633(6) 0.854(2) 0.093(7) Uani 0.35 1 d D U P A 2
H94A H 0.6549 0.2806 0.8356 0.140 Uiso 0.35 1 calc GR . P A 2
H94B H 0.6298 0.2532 0.9307 0.140 Uiso 0.35 1 calc GR . P A 2
H94C H 0.6167 0.2743 0.8541 0.140 Uiso 0.35 1 calc GR . P A 2
C95 C 0.5770(4) 0.2129(5) 0.743(3) 0.104(5) Uani 0.35 1 d D U P A 2
H95A H 0.5682 0.2282 0.7192 0.157 Uiso 0.35 1 d R . P A 2
H95B H 0.5659 0.2013 0.8162 0.157 Uiso 0.35 1 d R . P A 2
H95C H 0.5717 0.1956 0.6815 0.157 Uiso 0.35 1 d R . P A 2
C96 C 0.6365(7) 0.2136(7) 0.747(4) 0.112(6) Uani 0.35 1 d D U P A 2
H96A H 0.6368 0.2078 0.6639 0.169 Uiso 0.35 1 d R . P A 2
H96B H 0.6247 0.1923 0.7929 0.169 Uiso 0.35 1 d R . P A 2
H96C H 0.6603 0.2277 0.7747 0.169 Uiso 0.35 1 d R . P A 2
C97 C 0.5879(9) 0.2932(9) 0.049(2) 0.102(7) Uani 0.35 1 d D U P A 1
H97A H 0.6126 0.3079 0.0641 0.154 Uiso 0.35 1 calc GR . P A 1
H97B H 0.5797 0.3055 -0.0004 0.154 Uiso 0.35 1 calc GR . P A 1
H97C H 0.5837 0.2720 0.0098 0.154 Uiso 0.35 1 calc GR . P A 1
O10 O 0.6163(3) 0.3841(3) 0.1680(13) 0.115(3) Uani 0.35 1 d D U P A 1
F19 F 0.6066(8) 0.4344(9) 0.059(3) 0.150(7) Uani 0.35 1 d D U P A 1
F20 F 0.5735(10) 0.4311(9) 0.196(3) 0.153(8) Uani 0.35 1 d D U P A 1
F21 F 0.5569(9) 0.3889(9) 0.074(3) 0.159(8) Uani 0.35 1 d D U P A 1
C98 C 0.5853(8) 0.4105(8) 0.144(3) 0.137(5) Uani 0.35 1 d D U P A 1
O11 O 0.5665(3) 0.2831(3) 0.7554(11) 0.106(3) Uani 0.35 1 d D U P A 2
O12 O 0.5367(7) 0.2686(8) 0.592(3) 0.109(7) Uani 0.35 1 d D U P A 2
C99 C 0.5398(8) 0.2685(12) 0.699(2) 0.115(5) Uani 0.35 1 d D U P A 2
C100 C 0.5044(9) 0.2521(8) 0.765(3) 0.123(5) Uani 0.35 1 d D U P A 2
F22 F 0.4781(12) 0.2521(15) 0.689(5) 0.125(7) Uani 0.175 1 d D U P A 2
F23 F 0.5077(11) 0.2327(13) 0.863(4) 0.124(6) Uani 0.175 1 d D U P A 2
F24 F 0.5068(13) 0.2805(11) 0.835(5) 0.121(7) Uani 0.175 1 d D U P A 2
F25 F 0.4759(11) 0.2299(14) 0.687(4) 0.124(7) Uani 0.175 1 d D U P A 2
F26 F 0.5039(13) 0.2582(15) 0.891(3) 0.122(6) Uani 0.175 1 d D U P A 2
F27 F 0.4940(11) 0.2157(9) 0.782(5) 0.127(6) Uani 0.175 1 d D U P A 2
C101 C 0.5442(8) 0.3003(9) 0.164(4) 0.118(6) Uani 0.35 1 d D U P A 1
H10A H 0.5379 0.3041 0.2423 0.177 Uiso 0.35 1 d R . P A 1
H10B H 0.5233 0.2842 0.1207 0.177 Uiso 0.35 1 d R . P A 1
H10C H 0.5562 0.3223 0.1217 0.177 Uiso 0.35 1 d R . P A 1
C102 C 0.5431(8) 0.2439(4) 0.166(4) 0.123(6) Uani 0.35 1 d D U P A 1
H10D H 0.5548 0.2321 0.1989 0.184 Uiso 0.35 1 d R . P A 1
H10E H 0.5368 0.2367 0.0845 0.184 Uiso 0.35 1 d R . P A 1
H10F H 0.5223 0.2377 0.2118 0.184 Uiso 0.35 1 d R . P A 1

loop_
_atom_site_aniso_label
_atom_site_aniso_U_11
_atom_site_aniso_U_22
_atom_site_aniso_U_33
_atom_site_aniso_U_23
_atom_site_aniso_U_13
_atom_site_aniso_U_12
Ag1 0.0662(5) 0.0664(5) 0.1269(9) -0.0002(4) 0.0023(4) 0.0080(4)
Ag2 0.0666(5) 0.1165(7) 0.1259(9) 0.0022(5) 0.0015(4) 0.0580(5)
Ag3 0.0529(6) 0.0513(6) 0.1389(13) 0.0015(6) 0.0029(6) 0.0266(5)
Ag6 0.0634(9) 0.0548(8) 0.1065(16) -0.0006(9) -0.0022(10) 0.0315(6)
Ag4 0.0515(6) 0.0564(6) 0.1377(12) -0.0030(6) -0.0020(6) 0.0282(5)
Ag5 0.0659(10) 0.1151(15) 0.137(2) -0.0281(18) -0.0118(14) 0.0583(10)
Ag4B 0.0750(14) 0.0653(11) 0.0684(12) -0.0022(8) -0.0055(9) 0.0366(10)
Ag3B 0.0616(10) 0.0629(11) 0.0858(15) 0.0007(9) 0.0000(9) 0.0284(9)
Ag5B 0.0663(11) 0.1195(16) 0.131(2) -0.0304(18) -0.0163(14) 0.0589(11)
Ag6B 0.0518(8) 0.0526(8) 0.1173(17) -0.0012(10) -0.0007(10) 0.0246(6)
S3 0.048(2) 0.059(2) 0.100(4) -0.016(3) -0.015(3) 0.0252(17)
S3B 0.057(2) 0.056(2) 0.091(4) -0.004(3) -0.013(3) 0.0279(19)
S1 0.0395(19) 0.0503(17) 0.166(5) 0.008(2) 0.003(2) 0.0187(15)
S1B 0.056(3) 0.066(4) 0.087(4) 0.018(3) -0.003(3) 0.033(3)
S2 0.0519(17) 0.0526(18) 0.145(4) -0.006(2) -0.0010(19) 0.0301(15)
S2B 0.079(5) 0.071(4) 0.074(4) -0.013(3) -0.014(3) 0.045(4)
N1 0.061(5) 0.059(5) 0.139(8) -0.006(5) 0.010(5) 0.016(4)
C1 0.058(5) 0.062(5) 0.143(9) -0.001(5) 0.004(5) 0.020(4)
C2 0.058(5) 0.062(5) 0.142(9) 0.000(6) 0.005(6) 0.019(4)
C3 0.061(5) 0.060(5) 0.139(9) 0.001(6) 0.007(6) 0.019(4)
C4 0.061(5) 0.062(5) 0.142(9) 0.000(6) 0.004(6) 0.020(4)
C5 0.074(5) 0.057(5) 0.199(9) 0.006(6) -0.001(6) 0.040(4)
C6 0.073(5) 0.055(5) 0.197(9) 0.010(6) -0.003(6) 0.042(4)
N2 0.074(6) 0.053(4) 0.197(9) 0.009(5) -0.001(6) 0.039(4)
C7 0.072(6) 0.056(5) 0.197(9) 0.011(5) -0.004(6) 0.038(4)
C8 0.075(5) 0.055(5) 0.197(9) 0.010(5) -0.002(6) 0.038(4)
C9 0.073(5) 0.056(4) 0.198(8) 0.009(5) -0.001(5) 0.038(4)
C10 0.061(5) 0.062(5) 0.141(9) -0.006(6) 0.007(6) 0.016(4)
C11 0.049(10) 0.069(12) 0.14(3) -0.052(15) -0.040(14) 0.029(9)
C12 0.053(13) 0.077(17) 0.15(4) 0.015(19) -0.007(14) 0.040(12)
C13 0.082(10) 0.080(10) 0.088(11) 0.015(8) 0.002(8) 0.045(8)
C14 0.076(9) 0.099(10) 0.091(10) 0.000(8) -0.001(8) 0.046(8)
N3 0.046(9) 0.097(14) 0.112(19) -0.025(14) -0.001(11) 0.034(9)
C15 0.070(13) 0.059(11) 0.15(3) -0.045(15) -0.027(16) 0.046(10)
C16 0.081(17) 0.15(3) 0.12(2) -0.05(2) -0.014(16) 0.08(2)
N4 0.082(14) 0.093(14) 0.12(2) -0.035(14) -0.022(14) 0.062(12)
C17 0.069(8) 0.080(9) 0.078(9) 0.000(7) 0.010(7) 0.039(7)
C18 0.047(10) 0.065(11) 0.13(2) 0.024(12) 0.007(11) 0.029(9)
C19 0.082(17) 0.071(16) 0.13(3) -0.017(14) 0.005(14) 0.045(13)
C20 0.071(10) 0.085(11) 0.085(11) 0.006(8) 0.014(8) 0.037(8)
N5 0.058(7) 0.062(7) 0.077(8) 0.001(6) -0.006(6) 0.032(5)
O1 0.074(5) 0.107(6) 0.133(8) 0.000(7) 0.014(7) 0.045(5)
C21 0.084(5) 0.106(5) 0.141(8) 0.000(7) 0.014(6) 0.046(5)
C22 0.094(5) 0.088(5) 0.127(6) -0.002(5) -0.003(5) 0.050(4)
C23 0.095(6) 0.090(5) 0.127(6) -0.004(5) -0.001(5) 0.053(5)
C24 0.075(6) 0.059(5) 0.203(9) 0.012(6) -0.006(7) 0.034(5)
C25 0.074(5) 0.057(4) 0.202(8) 0.011(5) -0.004(5) 0.037(4)
C26 0.072(6) 0.055(5) 0.203(9) 0.013(6) -0.005(7) 0.037(5)
C27 0.093(6) 0.088(5) 0.124(6) -0.001(5) -0.004(5) 0.052(5)
C29 0.066(5) 0.073(5) 0.193(8) 0.001(6) 0.002(6) 0.040(5)
C47 0.067(5) 0.073(5) 0.194(8) 0.002(6) 0.000(6) 0.040(5)
C32 0.068(5) 0.071(5) 0.193(8) 0.001(6) 0.000(6) 0.039(4)
C31 0.061(5) 0.069(5) 0.201(9) -0.002(6) 0.003(6) 0.042(4)
C33 0.060(5) 0.072(5) 0.203(9) 0.000(6) 0.003(6) 0.037(5)
C30 0.063(5) 0.072(5) 0.201(9) 0.001(6) 0.001(6) 0.036(5)
N6 0.062(7) 0.062(7) 0.067(8) -0.001(6) 0.002(6) 0.031(5)
C34 0.062(5) 0.064(5) 0.183(8) 0.004(6) 0.007(6) 0.034(5)
C35 0.092(5) 0.086(5) 0.132(6) -0.003(5) -0.003(5) 0.051(5)
C36 0.095(6) 0.091(5) 0.127(6) -0.001(5) -0.001(5) 0.052(5)
C37 0.073(6) 0.060(5) 0.202(9) 0.011(6) -0.003(7) 0.035(5)
C38 0.074(5) 0.057(4) 0.202(8) 0.011(5) -0.004(5) 0.037(4)
C39 0.074(6) 0.058(5) 0.203(9) 0.009(6) -0.001(7) 0.038(5)
C40 0.096(6) 0.089(5) 0.125(6) -0.004(5) -0.001(5) 0.052(5)
N7 0.061(4) 0.058(5) 0.138(8) -0.006(5) 0.009(5) 0.018(4)
C41 0.062(5) 0.062(5) 0.140(9) -0.001(6) 0.006(6) 0.018(4)
C42 0.060(5) 0.063(5) 0.143(9) -0.003(6) 0.003(6) 0.019(4)
C43 0.059(5) 0.062(5) 0.143(9) -0.001(5) 0.004(5) 0.019(4)
C44 0.059(5) 0.063(5) 0.139(9) -0.001(6) 0.006(6) 0.019(4)
C45 0.060(5) 0.057(5) 0.139(9) 0.000(6) 0.008(6) 0.021(4)
C46 0.065(5) 0.066(5) 0.173(8) 0.004(6) 0.011(5) 0.032(5)
C48 0.068(5) 0.075(5) 0.193(8) 0.004(6) 0.000(6) 0.038(5)
C28 0.073(5) 0.078(5) 0.182(7) 0.001(5) 0.000(5) 0.042(4)
C52 0.067(5) 0.074(5) 0.193(8) 0.005(6) 0.000(6) 0.039(5)
C51 0.062(5) 0.074(5) 0.201(9) 0.004(6) 0.003(6) 0.038(5)
C50 0.060(5) 0.072(5) 0.203(9) 0.000(6) 0.003(6) 0.037(5)
C49 0.063(5) 0.073(5) 0.201(9) 0.004(6) 0.002(6) 0.038(5)
C53 0.067(5) 0.068(5) 0.178(8) 0.005(6) 0.008(6) 0.031(5)
C54 0.064(5) 0.067(5) 0.182(8) 0.005(6) 0.006(6) 0.030(5)
C55 0.060(5) 0.065(5) 0.184(8) 0.003(6) 0.007(6) 0.034(5)
C56 0.065(5) 0.068(5) 0.179(8) 0.007(6) 0.005(6) 0.032(4)
C57 0.070(5) 0.072(5) 0.165(7) 0.006(5) 0.006(5) 0.036(4)
C58 0.065(5) 0.066(5) 0.173(8) 0.004(6) 0.011(5) 0.033(5)
C59 0.065(5) 0.066(5) 0.180(8) 0.003(6) 0.007(5) 0.034(4)
C60 0.064(5) 0.066(5) 0.175(8) 0.004(6) 0.012(6) 0.033(5)
C61 0.068(5) 0.068(5) 0.177(7) 0.003(5) 0.010(5) 0.031(4)
C62 0.063(5) 0.065(5) 0.181(8) 0.004(6) 0.007(6) 0.033(5)
N8 0.072(5) 0.053(4) 0.197(9) 0.009(5) -0.002(6) 0.041(4)
C63 0.075(5) 0.058(5) 0.199(9) 0.006(6) -0.001(6) 0.039(4)
C64 0.075(6) 0.055(5) 0.197(9) 0.012(5) -0.003(6) 0.036(4)
C65 0.074(5) 0.054(5) 0.197(9) 0.012(5) -0.002(6) 0.038(4)
C66 0.075(5) 0.058(5) 0.197(9) 0.006(6) -0.001(6) 0.039(4)
C67 0.073(5) 0.056(4) 0.198(8) 0.009(5) -0.001(5) 0.039(4)
C68 0.082(4) 0.111(5) 0.121(6) -0.006(5) -0.005(4) 0.044(4)
C69 0.112(5) 0.111(5) 0.140(6) 0.016(5) -0.013(5) 0.070(4)
C70 0.135(12) 0.113(11) 0.115(12) 0.026(10) 0.003(10) 0.056(10)
C71 0.116(8) 0.124(8) 0.141(9) 0.019(8) -0.019(8) 0.067(7)
C72 0.115(8) 0.116(8) 0.135(9) 0.029(8) -0.027(8) 0.067(7)
C73 0.115(7) 0.117(7) 0.137(7) 0.017(7) -0.015(7) 0.073(6)
C74 0.087(8) 0.110(9) 0.132(9) -0.003(8) 0.003(8) 0.053(7)
C75 0.100(8) 0.108(8) 0.132(9) -0.003(8) 0.001(8) 0.037(7)
C76 0.081(7) 0.112(8) 0.120(8) -0.008(7) -0.016(7) 0.046(6)
C77 0.086(9) 0.087(9) 0.102(12) -0.020(10) -0.033(10) 0.050(8)
C78 0.069(7) 0.083(7) 0.104(10) -0.026(8) -0.028(8) 0.036(6)
C79 0.082(9) 0.083(9) 0.106(13) -0.020(11) -0.030(11) 0.032(8)
C80 0.071(7) 0.068(7) 0.055(7) -0.016(6) -0.048(6) 0.029(5)
C81 0.078(7) 0.082(7) 0.091(9) -0.022(8) -0.027(8) 0.043(6)
C82 0.083(10) 0.096(10) 0.107(13) -0.031(11) -0.034(10) 0.036(8)
C83 0.084(9) 0.084(9) 0.114(13) -0.022(11) -0.025(11) 0.041(8)
C84 0.110(12) 0.100(11) 0.092(12) -0.013(11) -0.019(11) 0.046(10)
O2 0.075(6) 0.090(7) 0.133(10) -0.007(10) 0.024(9) 0.047(6)
O3 0.074(6) 0.106(6) 0.135(9) 0.001(8) 0.015(7) 0.045(5)
C85 0.083(5) 0.107(6) 0.141(8) 0.000(7) 0.009(6) 0.049(5)
O4 0.076(7) 0.082(7) 0.139(11) 0.006(9) 0.014(9) 0.044(6)
C86 0.100(5) 0.120(6) 0.147(7) -0.003(6) 0.009(6) 0.047(5)
C87 0.102(6) 0.125(6) 0.151(7) 0.000(6) 0.009(6) 0.050(5)
F1 0.062(8) 0.198(16) 0.214(17) -0.023(14) 0.010(9) 0.056(10)
F2 0.155(14) 0.140(14) 0.199(17) -0.012(14) 0.008(14) 0.047(12)
F3 0.120(12) 0.170(15) 0.205(17) -0.011(15) 0.032(13) 0.047(12)
F4 0.133(12) 0.159(13) 0.177(14) -0.024(12) 0.021(11) 0.031(11)
F5 0.114(12) 0.138(13) 0.190(16) -0.045(13) 0.027(12) -0.002(11)
F6 0.132(11) 0.158(13) 0.178(14) -0.015(12) 0.023(11) 0.040(11)
C88 0.088(4) 0.059(4) 0.170(6) 0.018(4) 0.011(4) 0.033(3)
O5 0.088(4) 0.059(4) 0.170(6) 0.018(4) 0.011(4) 0.033(3)
O6 0.082(6) 0.056(5) 0.166(9) 0.027(6) 0.013(7) 0.030(5)
C89 0.093(6) 0.063(5) 0.167(7) 0.022(6) 0.012(6) 0.036(5)
F7 0.126(9) 0.095(7) 0.174(10) 0.041(7) 0.007(9) 0.033(8)
C90 0.119(7) 0.090(6) 0.174(8) 0.036(6) 0.010(7) 0.040(6)
F8 0.121(9) 0.097(7) 0.176(10) 0.033(7) 0.006(8) 0.040(7)
F9 0.123(9) 0.097(7) 0.175(10) 0.033(7) 0.008(8) 0.040(7)
F10 0.125(9) 0.089(7) 0.176(10) 0.040(7) 0.011(9) 0.040(8)
F11 0.122(8) 0.095(6) 0.176(9) 0.038(7) 0.007(8) 0.038(7)
F12 0.122(9) 0.096(7) 0.175(10) 0.037(7) 0.008(8) 0.041(7)
O7 0.054(6) 0.078(7) 0.170(12) 0.001(8) -0.001(7) 0.030(5)
C91 0.083(4) 0.107(5) 0.143(5) 0.003(4) 0.012(4) 0.048(4)
C92 0.086(5) 0.104(5) 0.139(6) 0.003(5) 0.005(5) 0.052(4)
O8 0.083(4) 0.107(5) 0.143(5) 0.003(4) 0.012(4) 0.048(4)
C93 0.096(5) 0.125(6) 0.146(6) 0.002(5) -0.003(5) 0.048(5)
F13 0.091(7) 0.130(8) 0.151(8) 0.001(8) -0.010(7) 0.042(7)
F14 0.101(6) 0.133(7) 0.151(8) 0.003(7) -0.007(6) 0.039(6)
F15 0.098(6) 0.132(7) 0.151(8) 0.004(7) -0.009(6) 0.046(6)
F16 0.097(7) 0.133(8) 0.150(8) 0.002(7) -0.005(7) 0.048(7)
F17 0.090(7) 0.129(8) 0.151(8) 0.005(8) -0.008(7) 0.047(7)
F18 0.100(7) 0.131(8) 0.151(8) 0.001(7) -0.010(7) 0.039(7)
O9 0.109(10) 0.110(10) 0.122(11) 0.012(10) -0.008(10) 0.067(9)
C94 0.082(12) 0.053(10) 0.137(14) 0.030(11) 0.000(12) 0.028(9)
C95 0.096(9) 0.058(8) 0.158(10) 0.048(8) 0.004(9) 0.038(7)
C96 0.088(10) 0.071(9) 0.169(11) 0.026(10) 0.012(10) 0.033(8)
C97 0.085(12) 0.105(13) 0.117(14) 0.002(12) -0.009(12) 0.047(11)
O10 0.112(5) 0.111(5) 0.140(6) 0.016(5) -0.013(5) 0.070(4)
F19 0.148(11) 0.156(11) 0.140(11) 0.010(10) -0.006(10) 0.072(10)
F20 0.179(16) 0.172(16) 0.135(15) 0.027(14) -0.007(14) 0.108(13)
F21 0.157(13) 0.159(13) 0.149(13) 0.019(12) -0.029(12) 0.070(11)
C98 0.136(7) 0.139(7) 0.140(7) 0.013(6) -0.011(6) 0.071(6)
O11 0.082(4) 0.111(5) 0.121(6) -0.006(5) -0.005(4) 0.044(4)
O12 0.082(12) 0.119(14) 0.118(15) 0.000(13) 0.000(11) 0.043(11)
C99 0.093(7) 0.114(7) 0.124(7) -0.004(7) -0.001(6) 0.040(6)
C100 0.104(7) 0.114(8) 0.129(8) -0.005(7) 0.007(7) 0.038(7)
F22 0.103(10) 0.115(11) 0.136(11) -0.004(10) 0.008(10) 0.039(10)
F23 0.106(9) 0.114(9) 0.127(10) -0.001(9) 0.003(8) 0.035(9)
F24 0.104(9) 0.113(10) 0.126(10) -0.012(9) 0.016(9) 0.038(9)
F25 0.104(9) 0.113(10) 0.134(10) -0.005(10) 0.009(9) 0.038(9)
F26 0.104(9) 0.115(10) 0.125(10) -0.007(9) 0.011(9) 0.038(9)
F27 0.107(9) 0.115(9) 0.131(10) -0.005(9) 0.009(8) 0.035(9)
C101 0.092(8) 0.114(9) 0.146(9) 0.000(9) 0.002(8) 0.050(8)
C102 0.093(8) 0.117(9) 0.149(9) 0.001(9) 0.002(9) 0.044(8)

loop_
_atom_type_symbol
_atom_type_description
_atom_type_scat_dispersion_real
_atom_type_scat_dispersion_imag
_atom_type_scat_source
C C 0.0181 0.0091 'International Tables Vol C Tables 4.2.6.8 and 6.1.1.4'
H H 0.0000 0.0000 'International Tables Vol C Tables 4.2.6.8 and 6.1.1.4'
Ag Ag 0.1306 4.2820 'International Tables Vol C Tables 4.2.6.8 and 6.1.1.4'
F F 0.0727 0.0534 'International Tables Vol C Tables 4.2.6.8 and 6.1.1.4'
N N 0.0311 0.0180 'International Tables Vol C Tables 4.2.6.8 and 6.1.1.4'
O O 0.0492 0.0322 'International Tables Vol C Tables 4.2.6.8 and 6.1.1.4'
S S 0.3331 0.5567 'International Tables Vol C Tables 4.2.6.8 and 6.1.1.4'

loop_
_geom_angle_atom_site_label_1
_geom_angle_atom_site_label_2
_geom_angle_atom_site_label_3
_geom_angle
_geom_angle_site_symmetry_1
_geom_angle_site_symmetry_3
Ag4 Ag1 Ag3B 79.45(5) . 2_655
Ag4B Ag1 Ag3 73.65(5) . .
S1 Ag1 Ag4 49.16(9) . .
S1 Ag1 Ag3B 100.15(11) . 2_655
S1 Ag1 S2B 81.07(19) . .
S1B Ag1 Ag3 95.44(16) . .
S1B Ag1 Ag4B 50.92(18) . .
S1B Ag1 S2 75.1(2) . 2_655
S2 Ag1 Ag3 50.87(9) 2_655 .
S2 Ag1 Ag4B 96.01(11) 2_655 .
S2B Ag1 Ag4 99.53(17) . .
S2B Ag1 Ag3B 48.27(18) . 2_655
N1 Ag1 Ag4 135.1(10) . .
N1 Ag1 Ag3B 136.0(9) . 2_655
N1 Ag1 S1 122.7(9) . .
N1 Ag1 S2B 124.3(10) . .
N7 Ag1 Ag3 136.6(8) . .
N7 Ag1 Ag4B 139.1(7) . .
N7 Ag1 S1B 126.6(8) . .
N7 Ag1 S2 124.0(7) . 2_655
Ag4 Ag2 Ag3B 79.48(5) 3_665 .
Ag4B Ag2 Ag3 73.61(6) . .
S1 Ag2 Ag4 49.27(9) . 3_665
S1 Ag2 Ag3B 100.07(11) . .
S1 Ag2 S2B 80.9(2) . .
S1B Ag2 Ag3 95.47(15) 3_665 .
S1B Ag2 Ag4B 50.86(17) 3_665 .
S1B Ag2 S2 75.30(19) 3_665 .
S2 Ag2 Ag3 50.81(9) . .
S2 Ag2 Ag4B 96.05(11) . .
S2B Ag2 Ag4 99.54(16) . 3_665
S2B Ag2 Ag3B 48.20(19) . .
N2 Ag2 Ag3 137(10) 6_556 .
N2 Ag2 Ag4B 138(10) 6_556 .
N2 Ag2 S1B 127(10) 6_556 3_665
N2 Ag2 S2 126(9) 6_556 .
N8 Ag2 Ag4 133.9(11) 6_556 3_665
N8 Ag2 Ag3B 135.9(11) 6_556 .
N8 Ag2 S1 123.3(10) 6_556 .
N8 Ag2 S2B 125.7(11) 6_556 .
Ag1 Ag3 Ag2 76.46(4) . .
Ag3 Ag3 Ag1 97.57(4) 2_655 .
Ag3 Ag3 Ag1 138.55(4) 3_665 .
Ag3 Ag3 Ag2 138.50(4) 2_655 .
Ag3 Ag3 Ag2 97.42(4) 3_665 .
Ag3 Ag3 Ag3 60.0 2_655 3_665
S2 Ag3 Ag1 127.24(13) . .
S2 Ag3 Ag1 52.65(11) 2_655 .
S2 Ag3 Ag2 52.43(11) . .
S2 Ag3 Ag2 127.41(13) 2_655 .
S2 Ag3 Ag3 111.41(9) . 2_655
S2 Ag3 Ag3 51.86(9) 2_655 2_655
S2 Ag3 Ag3 111.33(9) 2_655 3_665
S2 Ag3 Ag3 51.94(9) . 3_665
S2 Ag3 S2 157.8(2) . 2_655
Ag6 Ag6 Ag6 60.0 2 3
Ag6 Ag6 Ag5B 97.52(9) 2 6_556
Ag6 Ag6 Ag5B 137.60(7) 3 6_556
Ag5B Ag6 Ag6 98.16(10) . 3
Ag5B Ag6 Ag6 148.71(9) . 2
Ag5B Ag6 Ag5B 84.08(6) . 6_556
Ag5B Ag6 S3 54.59(13) . .
S3 Ag6 Ag6 51.57(13) 5_556 3
S3 Ag6 Ag6 107.65(12) . 3
S3 Ag6 Ag6 107.76(11) . 2
S3 Ag6 Ag6 51.78(13) 6_556 2
S3 Ag6 Ag6 111.30(13) 6_556 3
S3 Ag6 Ag6 111.10(13) 5_556 2
S3 Ag6 Ag5B 48.72(16) 5_556 .
S3 Ag6 Ag5B 41.28(12) . 6_556
S3 Ag6 Ag5B 137.48(19) 6_556 .
S3 Ag6 Ag5B 126.8(2) 5_556 6_556
S3 Ag6 Ag5B 53.46(16) 6_556 6_556
S3 Ag6 S3 86.72(19) 6_556 .
S3 Ag6 S3 158.0(3) 6_556 5_556
S3 Ag6 S3 86.60(18) 5_556 .
O1 Ag6 Ag6 134.2(5) . 3
O1 Ag6 Ag6 133.6(5) . 2
O1 Ag6 Ag5B 77.6(5) . .
O1 Ag6 Ag5B 87.8(5) . 6_556
O1 Ag6 S3 101.5(5) . 5_556
O1 Ag6 S3 106.2(5) . .
O1 Ag6 S3 100.5(5) . 6_556
Ag2 Ag4 Ag1 73.68(4) 2_655 .
Ag4 Ag4 Ag1 136.05(3) 2_655 .
Ag4 Ag4 Ag1 96.89(4) 3_665 .
Ag4 Ag4 Ag2 136.08(3) 3_665 2_655
Ag4 Ag4 Ag2 96.96(4) 2_655 2_655
Ag4 Ag4 Ag4 60.001(1) 3_665 2_655
S1 Ag4 Ag1 124.55(14) 2_655 .
S1 Ag4 Ag1 52.44(12) . .
S1 Ag4 Ag2 52.67(12) 2_655 2_655
S1 Ag4 Ag2 124.37(14) . 2_655
S1 Ag4 Ag4 52.14(9) . 3_665
S1 Ag4 Ag4 51.94(9) 2_655 2_655
S1 Ag4 Ag4 111.24(9) 2_655 3_665
S1 Ag4 Ag4 111.43(9) . 2_655
S1 Ag4 S1 156.4(2) . 2_655
S3B Ag5 Ag6B 49.76(13) . .
N3 Ag5 Ag6B 137.1(5) . .
N3 Ag5 S3B 123.4(5) . .
Ag2 Ag4B Ag1 76.83(6) . .
Ag4B Ag4B Ag1 138.41(5) 3_665 .
Ag4B Ag4B Ag1 97.27(8) 2_655 .
Ag4B Ag4B Ag2 138.42(5) 2_655 .
Ag4B Ag4B Ag2 97.27(8) 3_665 .
Ag4B Ag4B Ag4B 60.000(1) 2_655 3_665
S1B Ag4B Ag1 127.6(2) 3_665 .
S1B Ag4B Ag1 52.67(17) . .
S1B Ag4B Ag2 127.64(19) . .
S1B Ag4B Ag2 52.59(19) 3_665 .
S1B Ag4B Ag4B 110.86(17) 3_665 2_655
S1B Ag4B Ag4B 51.42(18) 3_665 3_665
S1B Ag4B Ag4B 110.76(17) . 3_665
S1B Ag4B Ag4B 51.32(17) . 2_655
S1B Ag4B S1B 156.8(3) 3_665 .
Ag2 Ag3B Ag1 73.07(6) . 3_665
Ag3B Ag3B Ag1 135.71(5) 2_655 3_665
Ag3B Ag3B Ag1 96.90(8) 3_665 3_665
Ag3B Ag3B Ag2 96.96(8) 2_655 .
Ag3B Ag3B Ag2 135.73(5) 3_665 .
Ag3B Ag3B Ag3B 59.998(1) 2_655 3_665
S2B Ag3B Ag1 124.02(19) . 3_665
S2B Ag3B Ag1 52.89(19) 3_665 3_665
S2B Ag3B Ag2 52.84(18) . .
S2B Ag3B Ag2 124.1(2) 3_665 .
S2B Ag3B Ag3B 110.85(19) 3_665 2_655
S2B Ag3B Ag3B 51.73(18) . 2_655
S2B Ag3B Ag3B 110.97(18) . 3_665
S2B Ag3B Ag3B 51.6(2) 3_665 3_665
S2B Ag3B S2B 155.5(3) . 3_665
Ag6 Ag5B Ag6 72.95(11) . 5_556
S3 Ag5B Ag6 59.42(15) 5_556 .
S3 Ag5B Ag6 49.53(13) . 5_556
S3 Ag5B Ag6 66.74(17) . .
S3 Ag5B Ag6 63.8(2) 5_556 5_556
S3 Ag5B S3 102.5(3) 5_556 .
S3 Ag5B N4 132.4(6) 5_556 .
S3 Ag5B O4 127.1(6) 5_556 .
N4 Ag5B Ag6 137.5(8) . 5_556
N4 Ag5B Ag6 148.7(8) . .
N4 Ag5B S3 123.0(6) . .
N4 Ag5B O4 82.4(9) . .
O4 Ag5B Ag6 121.1(5) . 5_556
O4 Ag5B Ag6 71.8(5) . .
O4 Ag5B S3 73.6(5) . .
Ag6B Ag6B Ag5 97.02(8) 2 .
Ag6B Ag6B Ag5 137.12(7) 3 .
Ag6B Ag6B Ag6B 60.0 2 3
S3B Ag6B Ag5 53.60(17) . .
S3B Ag6B Ag5 127.2(2) 3 .
S3B Ag6B Ag6B 51.64(14) . 2
S3B Ag6B Ag6B 111.62(13) 3 2
S3B Ag6B Ag6B 111.25(13) . 3
S3B Ag6B Ag6B 52.02(13) 3 3
S3B Ag6B S3B 159.1(3) 3 .
S3B Ag6B O3 100.4(5) 3 5_556
S3B Ag6B O3 100.5(5) . 5_556
O3 Ag6B Ag5 89.7(5) 5_556 .
O3 Ag6B Ag6B 132.9(5) 5_556 3
O3 Ag6B Ag6B 132.8(5) 5_556 2
Ag6 S3 Ag6 76.65(17) 5_556 6_556
Ag6 S3 Ag6 80.75(19) 5_556 .
Ag6 S3 Ag6 80.64(19) 6_556 .
Ag6 S3 Ag5B 134.3(3) 6_556 .
Ag6 S3 Ag5B 77.01(17) 5_556 .
Ag5B S3 Ag6 71.87(18) 6_556 6_556
Ag5B S3 Ag6 74.9(2) 6_556 .
Ag5B S3 Ag6 142.7(3) 6_556 5_556
Ag5B S3 Ag6 58.68(17) . .
Ag5B S3 Ag5B 112.0(3) 6_556 .
C78 S3 Ag6 109.1(6) . 6_556
C78 S3 Ag6 167.2(6) . .
C78 S3 Ag6 109.1(7) . 5_556
C78 S3 Ag5B 114.5(6) . .
C78 S3 Ag5B 99.8(6) . 6_556
Ag6B S3B Ag5 132.8(3) 2 .
Ag6B S3B Ag5 76.63(18) . .
Ag6B S3B Ag6B 76.33(17) 2 .
C81 S3B Ag5 113.4(7) . .
C81 S3B Ag6B 112.3(7) . 2
C81 S3B Ag6B 111.9(7) . .
Ag1 S1 Ag2 94.66(19) . .
Ag4 S1 Ag1 134.5(2) 3_665 .
Ag4 S1 Ag1 78.40(12) . .
Ag4 S1 Ag2 78.06(11) 3_665 .
Ag4 S1 Ag2 134.4(2) . .
Ag4 S1 Ag4 75.91(12) . 3_665
C68 S1 Ag1 116.2(4) . .
C68 S1 Ag2 116.1(4) . .
C68 S1 Ag4 107.0(4) . .
C68 S1 Ag4 106.9(4) . 3_665
Ag2 S1B Ag1 99.7(3) 2_655 .
Ag4B S1B Ag1 136.1(3) 2_655 .
Ag4B S1B Ag1 76.41(18) . .
Ag4B S1B Ag2 136.1(3) . 2_655
Ag4B S1B Ag2 76.5(2) 2_655 2_655
Ag4B S1B Ag4B 77.3(2) 2_655 .
C88 S1B Ag1 115.4(4) . .
C88 S1B Ag2 115.9(4) . 2_655
C88 S1B Ag4B 104.5(4) . .
C88 S1B Ag4B 104.9(4) . 2_655
Ag2 S2 Ag1 99.38(19) . 3_665
Ag3 S2 Ag1 76.48(11) 3_665 3_665
Ag3 S2 Ag1 135.1(2) . 3_665
Ag3 S2 Ag2 76.75(12) . .
Ag3 S2 Ag2 135.2(2) 3_665 .
Ag3 S2 Ag3 76.19(11) . 3_665
C69 S2 Ag1 114.4(4) . 3_665
C69 S2 Ag2 115.1(4) . .
C69 S2 Ag3 106.7(4) . 3_665
C69 S2 Ag3 107.1(4) . .
Ag2 S2B Ag1 93.6(3) . .
Ag3B S2B Ag1 78.8(2) 2_655 .
Ag3B S2B Ag1 135.3(3) . .
Ag3B S2B Ag2 79.0(2) . .
Ag3B S2B Ag2 135.4(3) 2_655 .
Ag3B S2B Ag3B 76.7(3) . 2_655
C91 S2B Ag1 116.0(5) . .
C91 S2B Ag2 116.6(5) . .
C91 S2B Ag3B 105.9(5) . 2_655
C91 S2B Ag3B 106.4(5) . .
C3 N1 Ag1 122(2) . .
C3 N1 C10 113.2(19) . .
C10 N1 Ag1 125(2) . .
C2 C1 C58 122(2) . .
C4 C1 C2 118.3(16) . .
C4 C1 C58 120(2) . .
C1 C2 H2 121.5 . .
C3 C2 C1 117(2) . .
C3 C2 H2 121.5 . .
N1 C3 C2 126(2) . .
N1 C3 H3 116.9 . .
C2 C3 H3 116.9 . .
C1 C4 H4 120.8 . .
C10 C4 C1 118(2) . .
C10 C4 H4 120.8 . .
C6 C5 H5 120.0 . .
C6 C5 C9 120.0 . .
C9 C5 H5 120.0 . .
C5 C6 H6 120.0 . .
C5 C6 N2 120.0 . .
N2 C6 H6 120.0 . .
C6 N2 Ag2 113.8(11) . 5_556
C6 N2 C7 120.0 . .
C7 N2 Ag2 126.1(11) . 5_556
N2 C7 H7 120.0 . .
N2 C7 C8 120.0 . .
C8 C7 H7 120.0 . .
C7 C8 H8 120.0 . .
C7 C8 C9 120.0 . .
C9 C8 H8 120.0 . .
C5 C9 C38 125.9(15) . .
C8 C9 C5 120.0 . .
C8 C9 C38 113.9(15) . .
N1 C10 H10 117.1 . .
C4 C10 N1 126(3) . .
C4 C10 H10 117.1 . .
C12 C11 H11 120.0 . .
C12 C11 C15 120.0 . .
C15 C11 H11 120.0 . .
C11 C12 C13 120.0 . .
C11 C12 C33 119.5(13) . .
C13 C12 C33 119.9(12) . .
C12 C13 H13 120.0 . .
C12 C13 C14 120.0 . .
C14 C13 H13 120.0 . .
C13 C14 H14 120.0 . .
C13 C14 N3 120.0 . .
N3 C14 H14 120.0 . .
C14 N3 Ag5 121.7(8) . .
C15 N3 Ag5 118.3(8) . .
C15 N3 C14 120.0 . .
C11 C15 H15 120.0 . .
N3 C15 C11 120.0 . .
N3 C15 H15 120.0 . .
N4 C16 H16 114.6 . .
N4 C16 C20 131(3) . .
C20 C16 H16 114.6 . .
C16 N4 Ag5B 127(2) . .
C16 N4 C17 112(2) . .
C17 N4 Ag5B 121(2) . .
N4 C17 H17 118.3 . .
N4 C17 C18 123(2) . .
C18 C17 H17 118.3 . .
C17 C18 H18 119.7 . .
C19 C18 C17 121(2) . .
C19 C18 H18 119.7 . .
C18 C19 C50 121(2) . .
C20 C19 C18 113.3(17) . .
C20 C19 C50 125(3) . .
C16 C20 H20 120.4 . .
C19 C20 C16 119(3) . .
C19 C20 H20 120.4 . .
C34 N5 C28 119.4(14) . .
C35 N5 C34 113.2(13) . .
C35 N5 C28 114.4(10) . .
C21 O1 Ag6 116.2(16) . .
O1 C21 C86 111.6(18) . .
O4 C21 O1 116(2) . .
O4 C21 C86 131(2) . .
C23 C22 C27 120.0 . .
C23 C22 N6 128.8(11) . .
C27 C22 N6 110.3(12) . .
C22 C23 H23 120.0 . .
C22 C23 C24 120.0 . .
C24 C23 H23 120.0 . .
C23 C24 H24 120.0 . .
C25 C24 C23 120.0 . .
C25 C24 H24 120.0 . .
C24 C25 C26 120.0 . .
C24 C25 C67 123.6(16) . .
C26 C25 C67 116.2(17) . .
C25 C26 H26 120.0 . .
C27 C26 C25 120.0 . .
C27 C26 H26 120.0 . .
C22 C27 H27 120.0 . .
C26 C27 C22 120.0 . .
C26 C27 H27 120.0 . .
C47 C29 H29 120.0 . .
C47 C29 C30 120.0 . .
C30 C29 H29 120.0 . .
C29 C47 N6 128.1(8) . .
C32 C47 C29 120.0 . .
C32 C47 N6 110.3(9) . .
C47 C32 H32 120.0 . .
C31 C32 C47 120.0 . .
C31 C32 H32 120.0 . .
C32 C31 H31 120.0 . .
C32 C31 C33 120.0 . .
C33 C31 H31 120.0 . .
C31 C33 C12 125.0(11) . .
C30 C33 C12 114.3(12) . .
C30 C33 C31 120.0 . .
C29 C30 H30 120.0 . .
C33 C30 C29 120.0 . .
C33 C30 H30 120.0 . .
C22 N6 C47 115.5(10) . .
C22 N6 C55 115.8(12) . .
C55 N6 C47 112.9(10) . .
C59 C34 N5 129.1(15) . .
C62 C34 N5 109.2(13) . .
C62 C34 C59 121.3(16) . .
C36 C35 N5 126.3(12) . .
C36 C35 C40 120.0 . .
C40 C35 N5 112.6(12) . .
C35 C36 H36 120.0 . .
C37 C36 C35 120.0 . .
C37 C36 H36 120.0 . .
C36 C37 H37 120.0 . .
C38 C37 C36 120.0 . .
C38 C37 H37 120.0 . .
C37 C38 C9 115.3(16) . .
C39 C38 C9 124.6(16) . .
C39 C38 C37 120.0 . .
C38 C39 H39 120.0 . .
C40 C39 C38 120.0 . .
C40 C39 H39 120.0 . .
C35 C40 H40 120.0 . .
C39 C40 C35 120.0 . .
C39 C40 H40 120.0 . .
C41 N7 Ag1 117.8(11) . .
C41 N7 C45 120.0 . .
C45 N7 Ag1 121.8(11) . .
N7 C41 H41 120.0 . .
N7 C41 C42 120.0 . .
C42 C41 H41 120.0 . .
C41 C42 H42 120.0 . .
C43 C42 C41 120.0 . .
C43 C42 H42 120.0 . .
C42 C43 C44 120.0 . .
C42 C43 C46 123.9(16) . .
C44 C43 C46 115.7(16) . .
C43 C44 H44 120.0 . .
C45 C44 C43 120.0 . .
C45 C44 H44 120.0 . .
N7 C45 H45 120.0 . .
C44 C45 N7 120.0 . .
C44 C45 H45 120.0 . .
C60 C46 C43 122.3(16) . .
C61 C46 C43 120.7(16) . .
C61 C46 C60 115.4(16) . .
C28 C48 H48 120.0 . .
C28 C48 C49 120.0 . .
C49 C48 H48 120.0 . .
C48 C28 N5 127.8(9) . .
C52 C28 N5 111.1(10) . .
C52 C28 C48 120.0 . .
C28 C52 H52 120.0 . .
C28 C52 C51 120.0 . .
C51 C52 H52 120.0 . .
C52 C51 H51 120.0 . .
C50 C51 C52 120.0 . .
C50 C51 H51 120.0 . .
C51 C50 C19 127.3(18) . .
C49 C50 C19 112.0(18) . .
C49 C50 C51 120.0 . .
C48 C49 H49 120.0 . .
C50 C49 C48 120.0 . .
C50 C49 H49 120.0 . .
C54 C53 H53 120.0 . .
C54 C53 C58 120.0 . .
C58 C53 H53 120.0 . .
C53 C54 H54 120.0 . .
C53 C54 C55 120.0 . .
C55 C54 H54 120.0 . .
C54 C55 N6 114.4(12) . .
C54 C55 C56 120.0 . .
C56 C55 N6 124.1(11) . .
C55 C56 H56 120.0 . .
C55 C56 C57 120.0 . .
C57 C56 H56 120.0 . .
C56 C57 H57 120.0 . .
C58 C57 C56 120.0 . .
C58 C57 H57 120.0 . .
C53 C58 C1 120.8(18) . .
C57 C58 C1 118.8(19) . .
C57 C58 C53 120.0 . .
C34 C59 H59 121.7 . .
C61 C59 C34 116.6(18) . .
C61 C59 H59 121.7 . .
C46 C60 H60 118.4 . .
C62 C60 C46 123.2(19) . .
C62 C60 H60 118.4 . .
C46 C61 H61 118.1 . .
C59 C61 C46 123.9(18) . .
C59 C61 H61 118.1 . .
C34 C62 H62 121.3 . .
C60 C62 C34 117.5(18) . .
C60 C62 H62 121.3 . .
C63 N8 Ag2 128(2) . 5_556
C64 N8 Ag2 116.9(18) . 5_556
C64 N8 C63 114(2) . .
N8 C63 H63 117.5 . .
C66 C63 N8 125(3) . .
C66 C63 H63 117.5 . .
N8 C64 H64 117.1 . .
N8 C64 C65 126(2) . .
C65 C64 H64 117.1 . .
C64 C65 H65 121.2 . .
C64 C65 C67 118(2) . .
C67 C65 H65 121.2 . .
C63 C66 H66 119.8 . .
C63 C66 C67 120(2) . .
C67 C66 H66 119.8 . .
C65 C67 C25 125(2) . .
C66 C67 C25 118(2) . .
C66 C67 C65 116.6(18) . .
C74 C68 S1 111.8(12) . .
C74 C68 C75 108.4(15) . .
C74 C68 C76 103.5(14) . .
C75 C68 S1 111.8(12) . .
C76 C68 S1 115.3(11) . .
C76 C68 C75 105.5(15) . .
C70 C69 S2 105.2(12) . .
C70 C69 C71 115.9(18) . .
C70 C69 C72 121.5(18) . .
C71 C69 S2 101.2(12) . .
C72 C69 S2 100.1(11) . .
C72 C69 C71 109.3(17) . .
C69 C70 H70A 109.5 . .
C69 C70 H70B 109.5 . .
C69 C70 H70C 109.5 . .
H70A C70 H70B 109.5 . .
H70A C70 H70C 109.5 . .
H70B C70 H70C 109.5 . .
C69 C71 H71A 109.5 . .
C69 C71 H71B 109.5 . .
C69 C71 H71C 109.5 . .
H71A C71 H71B 109.5 . .
H71A C71 H71C 109.5 . .
H71B C71 H71C 109.5 . .
C69 C72 H72A 109.5 . .
C69 C72 H72B 109.5 . .
C69 C72 H72C 109.5 . .
H72A C72 H72B 109.5 . .
H72A C72 H72C 109.5 . .
H72B C72 H72C 109.5 . .
O9 C73 C98 115(3) . .
C68 C74 H74A 109.5 . .
C68 C74 H74B 109.5 . .
C68 C74 H74C 109.5 . .
H74A C74 H74B 109.5 . .
H74A C74 H74C 109.5 . .
H74B C74 H74C 109.5 . .
C68 C75 H75A 109.5 . .
C68 C75 H75B 109.5 . .
C68 C75 H75C 109.5 . .
H75A C75 H75B 109.5 . .
H75A C75 H75C 109.5 . .
H75B C75 H75C 109.5 . .
C68 C76 H76A 109.7 . .
C68 C76 H76B 109.7 . .
C68 C76 H76C 109.1 . .
C68 C76 C97 146.8(18) . 1_556
H76A C76 H76B 109.5 . .
H76A C76 H76C 109.5 . .
H76B C76 H76C 109.4 . .
C97 C76 H76A 50.7 1_556 .
C97 C76 H76B 64.5 1_556 .
C97 C76 H76C 103.3 1_556 .
H77A C77 H77B 109.5 . .
H77A C77 H77C 109.5 . .
H77B C77 H77C 109.5 . .
C78 C77 H77A 109.5 . .
C78 C77 H77B 109.5 . .
C78 C77 H77C 109.5 . .
C77 C78 S3 112.8(14) . .
C77 C78 C79 105.6(19) . .
C79 C78 S3 114.1(15) . .
C80 C78 S3 112.1(11) . .
C80 C78 C77 106.1(18) . .
C80 C78 C79 105.5(18) . .
C78 C79 H79A 109.5 . .
C78 C79 H79B 109.5 . .
C78 C79 H79C 109.5 . .
H79A C79 H79B 109.5 . .
H79A C79 H79C 109.5 . .
H79B C79 H79C 109.5 . .
C78 C80 H80A 109.5 . .
C78 C80 H80B 109.5 . .
C78 C80 H80C 109.5 . .
H80A C80 H80B 109.5 . .
H80A C80 H80C 109.5 . .
H80B C80 H80C 109.5 . .
C82 C81 S3B 115.1(15) . .
C82 C81 C83 109.4(19) . .
C83 C81 S3B 113.0(16) . .
C84 C81 S3B 112.2(16) . .
C84 C81 C82 103(2) . .
C84 C81 C83 103(2) . .
C81 C82 H82A 109.5 . .
C81 C82 H82B 109.5 . .
C81 C82 H82C 109.5 . .
H82A C82 H82B 109.5 . .
H82A C82 H82C 109.5 . .
H82B C82 H82C 109.5 . .
C81 C83 H83A 109.5 . .
C81 C83 H83B 109.5 . .
C81 C83 H83C 109.5 . .
H83A C83 H83B 109.5 . .
H83A C83 H83C 109.5 . .
H83B C83 H83C 109.5 . .
C81 C84 H84A 109.5 . .
C81 C84 H84B 109.5 . .
C81 C84 H84C 109.5 . .
H84A C84 H84B 109.5 . .
H84A C84 H84C 109.5 . .
H84B C84 H84C 109.5 . .
C85 O3 Ag6B 101.8(16) . 6_556
O2 C85 C87 116.6(19) . .
O3 C85 O2 134(2) . .
O3 C85 C87 109.7(18) . .
C21 O4 Ag5B 101(2) . .
F4 C86 C21 130(3) . .
F5 C86 C21 105.2(19) . .
F5 C86 F4 103(2) . .
F5 C86 F6 116(2) . .
F6 C86 C21 115(3) . .
F6 C86 F4 87(2) . .
F1 C87 C85 108.3(17) . .
F2 C87 C85 101(2) . .
F2 C87 F1 109(3) . .
F3 C87 C85 116(2) . .
F3 C87 F1 111.2(16) . .
F3 C87 F2 111.5(16) . .
C94 C88 S1B 105.6(12) . .
C94 C88 C95 117.2(9) . .
C94 C88 C96 117.0(9) . .
C95 C88 S1B 98.7(14) . .
C95 C88 C96 114.8(8) . .
C96 C88 S1B 99.2(18) . .
O6 C89 C90 117.4(14) . .
C90 F7 F11 53.7(12) . .
F10 F7 C90 70.6(10) . .
F10 F7 F11 121.9(19) . .
F7 C90 C89 115.9(17) . .
F7 C90 F8 118(2) . .
F7 C90 F9 100(2) . .
F7 C90 F11 73(2) . .
F7 C90 F12 112(2) . .
F8 C90 C89 125.6(18) . .
F8 C90 F9 43.8(18) . .
F9 C90 C89 124.1(19) . .
F10 C90 C89 113.2(17) . .
F10 C90 F7 38.7(17) . .
F10 C90 F8 110(2) . .
F10 C90 F9 121(2) . .
F10 C90 F11 110(2) . .
F10 C90 F12 81(2) . .
F11 C90 C89 108.4(19) . .
F11 C90 F8 86(2) . .
F11 C90 F9 42.8(18) . .
F11 C90 F12 128(2) . .
F12 C90 C89 114.1(19) . .
F12 C90 F8 44.1(19) . .
F12 C90 F9 87(2) . .
F9 F8 C90 68.1(10) . .
F9 F8 F12 134.1(19) . .
F12 F8 C90 67.9(11) . .
F8 F9 C90 68.1(11) . .
F8 F9 F11 136.0(18) . .
F11 F9 C90 68.6(11) . .
F7 F10 C90 70.7(11) . .
F7 F10 F12 112(2) . .
C90 F10 F12 49.8(12) . .
C90 F11 F7 53.7(12) . .
F9 F11 F7 104(2) . .
F9 F11 C90 68.6(10) . .
C90 F12 F10 49.7(12) . .
F8 F12 C90 68.0(11) . .
F8 F12 F10 103.2(19) . .
C97 C91 S2B 118.8(16) . .
C97 C91 C101 105.8(14) . .
C97 C91 C102 106.0(14) . .
C101 C91 S2B 109(2) . .
C102 C91 S2B 110(2) . .
C102 C91 C101 106.1(14) . .
O7 C92 C93 109.4(15) . .
F13 C93 C92 118.5(18) . .
F13 C93 F15 105(2) . .
F13 C93 F16 130(2) . .
F13 C93 F18 78(2) . .
F14 C93 C92 114.7(19) . .
F14 C93 F13 111(2) . .
F14 C93 F15 93(3) . .
F14 C93 F16 55(2) . .
F14 C93 F18 42.0(18) . .
F15 C93 C92 111(2) . .
F16 C93 C92 109.5(19) . .
F16 C93 F15 41.1(19) . .
F16 C93 F18 96(2) . .
F17 C93 C92 118.0(18) . .
F17 C93 F13 43.0(17) . .
F17 C93 F14 127(2) . .
F17 C93 F15 66(2) . .
F17 C93 F16 103(2) . .
F17 C93 F18 114(2) . .
F18 C93 C92 113(2) . .
F18 C93 F15 127(3) . .
C93 F13 F18 51.2(12) . .
F17 F13 C93 68.4(10) . .
F17 F13 F18 113(2) . .
F16 F14 C93 62.6(11) . .
F18 F14 C93 69.1(11) . .
F18 F14 F16 129.6(18) . .
C93 F15 F17 56.9(11) . .
F16 F15 C93 69.3(11) . .
F16 F15 F17 120(2) . .
F14 F16 C93 62.5(11) . .
F15 F16 C93 69.5(11) . .
F15 F16 F14 125(2) . .
C93 F17 F15 57.2(11) . .
F13 F17 C93 68.6(10) . .
F13 F17 F15 121(2) . .
C93 F18 F13 51.1(12) . .
F14 F18 C93 68.8(11) . .
F14 F18 F13 110(2) . .
C88 C94 H94A 109.5 . .
C88 C94 H94B 109.5 . .
C88 C94 H94C 109.5 . .
H94A C94 H94B 109.5 . .
H94A C94 H94C 109.5 . .
H94B C94 H94C 109.5 . .
C88 C95 H95A 109.6 . .
C88 C95 H95B 109.9 . .
C88 C95 H95C 109.0 . .
H95A C95 H95B 109.5 . .
H95A C95 H95C 109.4 . .
H95B C95 H95C 109.4 . .
C88 C96 H96A 109.4 . .
C88 C96 H96B 110.1 . .
C88 C96 H96C 109.0 . .
H96A C96 H96B 109.4 . .
H96A C96 H96C 109.5 . .
H96B C96 H96C 109.5 . .
C91 C97 H97A 109.5 . .
C91 C97 H97B 109.5 . .
C91 C97 H97C 109.5 . .
H97A C97 H97B 109.5 . .
H97A C97 H97C 109.5 . .
H97B C97 H97C 109.5 . .
C98 F19 F9 121(3) . 3_664
F19 C98 C73 114(3) . .
F20 C98 C73 119(2) . .
F20 C98 F19 97(3) . .
F21 C98 C73 123(3) . .
F21 C98 F19 99(3) . .
F21 C98 F20 101(3) . .
O12 C99 C100 113(2) . .
F22 C100 C99 110(3) . .
F22 C100 F23 140(4) . .
F22 C100 F24 92(4) . .
F22 C100 F25 38(3) . .
F22 C100 F26 120(4) . .
F22 C100 F27 106(4) . .
F23 C100 C99 106(3) . .
F23 C100 F24 96(4) . .
F23 C100 F25 112(4) . .
F23 C100 F26 52(3) . .
F23 C100 F27 47(3) . .
F24 C100 C99 104(3) . .
F24 C100 F26 46(3) . .
F25 C100 C99 111(3) . .
F25 C100 F24 126(4) . .
F25 C100 F26 129(4) . .
F26 C100 C99 119(3) . .
F27 C100 C99 106(3) . .
F27 C100 F24 138(4) . .
F27 C100 F25 69(4) . .
F27 C100 F26 93(4) . .
F25 F22 C100 71.2(15) . .
F26 F23 C100 64.2(16) . .
F27 F23 C100 66.6(15) . .
F27 F23 F26 122(3) . .
F26 F24 C100 67.3(16) . .
C100 F25 F27 55.5(18) . .
F22 F25 C100 71.0(15) . .
F22 F25 F27 125(3) . .
F23 F26 C100 64.2(16) . .
F24 F26 C100 67.2(16) . .
F24 F26 F23 130(2) . .
C100 F27 F25 55.5(18) . .
F23 F27 C100 66.7(15) . .
F23 F27 F25 118(2) . .
C91 C101 H10A 111.8 . .
C91 C101 H10B 107.2 . .
C91 C101 H10C 109.5 . .
H10A C101 H10B 109.5 . .
H10A C101 H10C 109.4 . .
H10B C101 H10C 109.4 . .
C91 C102 H10D 110.1 . .
C91 C102 H10E 108.3 . .
C91 C102 H10F 110.1 . .
H10D C102 H10E 109.4 . .
H10D C102 H10F 109.4 . .
H10E C102 H10F 109.5 . .

loop_
_geom_bond_atom_site_label_1
_geom_bond_atom_site_label_2
_geom_bond_distance
_geom_bond_site_symmetry_2
Ag1 Ag3 3.0867(16) .
Ag1 Ag4 3.2054(17) .
Ag1 Ag4B 3.075(2) .
Ag1 Ag3B 3.228(2) 2_655
Ag1 S1 2.594(5) .
Ag1 S1B 2.516(7) .
Ag1 S2 2.524(4) 2_655
Ag1 S2B 2.624(8) .
Ag1 N1 2.29(2) .
Ag1 N7 2.244(12) .
Ag2 Ag3 3.0896(17) .
Ag2 Ag4 3.2043(17) 3_665
Ag2 Ag4B 3.075(2) .
Ag2 Ag3B 3.227(2) .
Ag2 S1 2.604(5) .
Ag2 S1B 2.512(8) 3_665
Ag2 S2 2.516(5) .
Ag2 S2B 2.621(7) .
Ag2 N2 2.28(10) 6_556
Ag2 N8 2.281(19) 6_556
Ag3 Ag3 3.037(2) 2_655
Ag3 Ag3 3.037(2) 3_665
Ag3 S2 2.463(4) 2_655
Ag3 S2 2.460(4) .
Ag6 Ag6 3.039(3) 3
Ag6 Ag6 3.039(3) 2
Ag6 Ag5B 3.134(4) 6_556
Ag6 Ag5B 2.708(3) .
Ag6 S3 2.453(5) 5_556
Ag6 S3 2.447(5) 6_556
Ag6 S3 2.913(8) .
Ag6 O1 2.404(19) .
Ag4 Ag2 3.2041(17) 2_655
Ag4 Ag4 3.049(2) 2_655
Ag4 Ag4 3.049(2) 3_665
Ag4 S1 2.482(4) 2_655
Ag4 S1 2.476(4) .
Ag5 Ag6B 3.152(4) .
Ag5 S3B 2.608(7) .
Ag5 N3 2.274(8) .
Ag4B Ag4B 3.064(4) 3_665
Ag4B Ag4B 3.064(4) 2_655
Ag4B S1B 2.453(7) 3_665
Ag4B S1B 2.456(7) .
Ag3B Ag1 3.228(2) 3_665
Ag3B Ag3B 3.043(4) 3_665
Ag3B Ag3B 3.043(4) 2_655
Ag3B S2B 2.451(8) .
Ag3B S2B 2.456(8) 3_665
Ag5B Ag6 3.134(4) 5_556
Ag5B S3 2.584(7) .
Ag5B S3 2.142(7) 5_556
Ag5B N4 2.28(2) .
Ag5B O4 2.55(2) .
Ag6B Ag6B 3.049(3) 3
Ag6B Ag6B 3.049(3) 2
Ag6B S3B 2.461(5) 3
Ag6B S3B 2.473(5) .
Ag6B O3 2.544(19) 5_556
S3 Ag6 2.453(5) 6_556
S3 Ag6 2.447(5) 5_556
S3 Ag5B 2.142(7) 6_556
S3 C78 1.783(18) .
S3B Ag6B 2.460(5) 2
S3B C81 1.782(18) .
S1 Ag4 2.482(4) 3_665
S1 C68 1.873(14) .
S1B Ag2 2.512(8) 2_655
S1B Ag4B 2.453(7) 2_655
S1B C88 2.031(13) .
S2 Ag1 2.524(4) 3_665
S2 Ag3 2.463(4) 3_665
S2 C69 2.043(14) .
S2B Ag3B 2.455(8) 2_655
S2B C91 1.861(14) .
N1 C3 1.34(3) .
N1 C10 1.33(4) .
C1 C2 1.40(3) .
C1 C4 1.36(4) .
C1 C58 1.530(10) .
C2 H2 0.9300 .
C2 C3 1.34(3) .
C3 H3 0.9300 .
C4 H4 0.9300 .
C4 C10 1.34(3) .
C5 H5 0.9300 .
C5 C6 1.3900 .
C5 C9 1.3900 .
C6 H6 0.9300 .
C6 N2 1.3900 .
N2 Ag2 2.283(11) 5_556
N2 C7 1.3900 .
C7 H7 0.9300 .
C7 C8 1.3900 .
C8 H8 0.9300 .
C8 C9 1.3900 .
C9 C38 1.534(9) .
C10 H10 0.9300 .
C11 H11 0.9300 .
C11 C12 1.3900 .
C11 C15 1.3900 .
C12 C13 1.3900 .
C12 C33 1.533(9) .
C13 H13 0.9300 .
C13 C14 1.3900 .
C14 H14 0.9300 .
C14 N3 1.3900 .
N3 C15 1.3900 .
C15 H15 0.9300 .
C16 H16 0.9300 .
C16 N4 1.23(4) .
C16 C20 1.35(4) .
N4 C17 1.30(3) .
C17 H17 0.9300 .
C17 C18 1.36(3) .
C18 H18 0.9300 .
C18 C19 1.39(3) .
C19 C20 1.30(4) .
C19 C50 1.535(11) .
C20 H20 0.9300 .
N5 C34 1.459(9) .
N5 C35 1.458(8) .
N5 C28 1.461(8) .
O1 C21 1.288(12) .
C21 O4 1.288(12) .
C21 C86 1.530(10) .
C22 C23 1.3900 .
C22 C27 1.3900 .
C22 N6 1.458(8) .
C23 H23 0.9300 .
C23 C24 1.3900 .
C24 H24 0.9300 .
C24 C25 1.3900 .
C25 C26 1.3900 .
C25 C67 1.533(10) .
C26 H26 0.9300 .
C26 C27 1.3900 .
C27 H27 0.9300 .
C29 H29 0.9300 .
C29 C47 1.3900 .
C29 C30 1.3900 .
C47 C32 1.3900 .
C47 N6 1.461(8) .
C32 H32 0.9300 .
C32 C31 1.3900 .
C31 H31 0.9300 .
C31 C33 1.3900 .
C33 C30 1.3900 .
C30 H30 0.9300 .
N6 C55 1.459(8) .
C34 C59 1.393(8) .
C34 C62 1.391(8) .
C35 C36 1.3900 .
C35 C40 1.3900 .
C36 H36 0.9300 .
C36 C37 1.3900 .
C37 H37 0.9300 .
C37 C38 1.3900 .
C38 C39 1.3900 .
C39 H39 0.9300 .
C39 C40 1.3900 .
C40 H40 0.9300 .
N7 C41 1.3900 .
N7 C45 1.3900 .
C41 H41 0.9300 .
C41 C42 1.3900 .
C42 H42 0.9300 .
C42 C43 1.3900 .
C43 C44 1.3900 .
C43 C46 1.532(10) .
C44 H44 0.9300 .
C44 C45 1.3900 .
C45 H45 0.9300 .
C46 C60 1.392(8) .
C46 C61 1.391(8) .
C48 H48 0.9300 .
C48 C28 1.3900 .
C48 C49 1.3900 .
C28 C52 1.3900 .
C52 H52 0.9300 .
C52 C51 1.3900 .
C51 H51 0.9300 .
C51 C50 1.3900 .
C50 C49 1.3900 .
C49 H49 0.9300 .
C53 H53 0.9300 .
C53 C54 1.3900 .
C53 C58 1.3900 .
C54 H54 0.9300 .
C54 C55 1.3900 .
C55 C56 1.3900 .
C56 H56 0.9300 .
C56 C57 1.3900 .
C57 H57 0.9300 .
C57 C58 1.3900 .
C59 H59 0.9300 .
C59 C61 1.391(8) .
C60 H60 0.9300 .
C60 C62 1.390(8) .
C61 H61 0.9300 .
C62 H62 0.9300 .
N8 Ag2 2.281(19) 5_556
N8 C63 1.34(3) .
N8 C64 1.29(3) .
C63 H63 0.9300 .
C63 C66 1.31(3) .
C64 H64 0.9300 .
C64 C65 1.38(3) .
C65 H65 0.9300 .
C65 C67 1.37(3) .
C66 H66 0.9300 .
C66 C67 1.37(4) .
C68 C74 1.541(8) .
C68 C75 1.548(11) .
C68 C76 1.542(11) .
C69 C70 1.485(12) .
C69 C71 1.509(9) .
C69 C72 1.496(12) .
C70 H70A 0.9600 .
C70 H70B 0.9600 .
C70 H70C 0.9600 .
C71 H71A 0.9600 .
C71 H71B 0.9600 .
C71 H71C 0.9600 .
C72 H72A 0.9600 .
C72 H72B 0.9600 .
C72 H72C 0.9600 .
C73 O9 1.10(2) .
C73 C98 1.528(10) .
C74 H74A 0.9600 .
C74 H74B 0.9600 .
C74 H74C 0.9600 .
C75 H75A 0.9600 .
C75 H75B 0.9600 .
C75 H75C 0.9600 .
C76 H76A 0.9596 .
C76 H76B 0.9600 .
C76 H76C 0.9600 .
C76 C97 1.99(3) 1_556
C77 H77A 0.9600 .
C77 H77B 0.9600 .
C77 H77C 0.9600 .
C77 C78 1.535(10) .
C78 C79 1.534(10) .
C78 C80 1.534(8) .
C79 H79A 0.9600 .
C79 H79B 0.9600 .
C79 H79C 0.9600 .
C80 H80A 0.9600 .
C80 H80B 0.9600 .
C80 H80C 0.9600 .
C81 C82 1.530(10) .
C81 C83 1.532(10) .
C81 C84 1.531(8) .
C82 H82A 0.9600 .
C82 H82B 0.9600 .
C82 H82C 0.9600 .
C83 H83A 0.9600 .
C83 H83B 0.9600 .
C83 H83C 0.9600 .
C84 H84A 0.9600 .
C84 H84B 0.9600 .
C84 H84C 0.9600 .
O2 C85 1.295(9) .
O3 Ag6B 2.544(19) 6_556
O3 C85 1.292(12) .
C85 C87 1.534(10) .
C86 F4 1.404(12) .
C86 F5 1.396(12) .
C86 F6 1.400(12) .
C87 F1 1.395(9) .
C87 F2 1.390(10) .
C87 F3 1.386(10) .
C88 C94 1.511(10) .
C88 C95 1.538(10) .
C88 C96 1.541(10) .
O6 C89 1.100(13) .
C89 C90 1.533(10) .
F7 C90 1.386(11) .
F7 F10 0.92(4) .
F7 F11 1.64(5) .
C90 F8 1.388(11) .
C90 F9 1.388(8) .
C90 F10 1.386(11) .
C90 F11 1.388(11) .
C90 F12 1.387(11) .
F8 F9 1.04(4) .
F8 F12 1.04(4) .
F9 F11 1.01(4) .
F10 F12 1.79(4) .
O7 C92 1.177(13) .
C91 C97 1.531(7) .
C91 C101 1.534(10) .
C91 C102 1.530(10) .
C92 C93 1.526(10) .
C93 F13 1.342(14) .
C93 F14 1.341(14) .
C93 F15 1.344(14) .
C93 F16 1.342(14) .
C93 F17 1.340(14) .
C93 F18 1.344(14) .
F13 F17 0.98(4) .
F13 F18 1.69(5) .
F14 F16 1.24(4) .
F14 F18 0.96(4) .
F15 F16 0.94(4) .
F15 F17 1.46(4) .
C94 H94A 0.9600 .
C94 H94B 0.9600 .
C94 H94C 0.9600 .
C95 H95A 0.9604 .
C95 H95B 0.9603 .
C95 H95C 0.9599 .
C96 H96A 0.9602 .
C96 H96B 0.9604 .
C96 H96C 0.9595 .
C97 H97A 0.9600 .
C97 H97B 0.9600 .
C97 H97C 0.9600 .
F19 F9 1.79(4) 3_664
F19 C98 1.377(10) .
F20 C98 1.375(13) .
F21 C98 1.372(13) .
O12 C99 1.20(2) .
C99 C100 1.533(10) .
C100 F22 1.43(2) .
C100 F23 1.43(2) .
C100 F24 1.43(2) .
C100 F25 1.43(2) .
C100 F26 1.43(2) .
C100 F27 1.43(2) .
F22 F25 0.93(6) .
F23 F26 1.25(7) .
F23 F27 1.14(7) .
F24 F26 1.11(7) .
F25 F27 1.62(8) .
C101 H10A 0.9603 .
C101 H10B 0.9596 .
C101 H10C 0.9606 .
C102 H10D 0.9605 .
C102 H10E 0.9600 .
C102 H10F 0.9597 .

loop_
_geom_torsion_atom_site_label_1
_geom_torsion_atom_site_label_2
_geom_torsion_atom_site_label_3
_geom_torsion_atom_site_label_4
_geom_torsion
_geom_torsion_site_symmetry_1
_geom_torsion_site_symmetry_4
Ag1 S1 C68 C74 -115.0(11) . .
Ag1 S1 C68 C75 6.8(13) . .
Ag1 S1 C68 C76 127.2(11) . .
Ag1 S2B C91 C97 -124.6(14) . .
Ag1 S2B C91 C101 113.9(13) . .
Ag1 S2B C91 C102 -2.3(14) . .
Ag1 N1 C3 C2 -174(3) . .
Ag1 N1 C10 C4 -177(3) . .
Ag1 N7 C41 C42 173(2) . .
Ag1 N7 C45 C44 -172(2) . .
Ag2 S1 C68 C74 -5.0(13) . .
Ag2 S1 C68 C75 116.8(12) . .
Ag2 S1 C68 C76 -122.8(11) . .
Ag2 S2B C91 C97 126.6(14) . .
Ag2 S2B C91 C101 5.1(14) . .
Ag2 S2B C91 C102 -111.1(13) . .
Ag2 N2 C7 C8 -176(3) 5_556 .
Ag2 N8 C63 C66 178(3) 5_556 .
Ag2 N8 C64 C65 -175(4) 5_556 .
Ag6 S3 C78 C77 160.3(15) 6_556 .
Ag6 S3 C78 C77 78.2(16) 5_556 .
Ag6 S3 C78 C77 -61(3) . .
Ag6 S3 C78 C79 -161.2(16) 5_556 .
Ag6 S3 C78 C79 -79.2(17) 6_556 .
Ag6 S3 C78 C79 59(4) . .
Ag6 S3 C78 C80 179(100) . .
Ag6 S3 C78 C80 -41.4(13) 5_556 .
Ag6 S3 C78 C80 40.6(13) 6_556 .
Ag6 O1 C21 O4 -11(5) . .
Ag6 O1 C21 C86 -179(2) . .
Ag4 S1 C68 C74 159.8(11) . .
Ag4 S1 C68 C74 79.8(12) 3_665 .
Ag4 S1 C68 C75 -78.5(13) . .
Ag4 S1 C68 C75 -158.5(12) 3_665 .
Ag4 S1 C68 C76 -38.0(12) 3_665 .
Ag4 S1 C68 C76 42.0(12) . .
Ag5 S3B C81 C82 -9(2) . .
Ag5 S3B C81 C83 118.1(17) . .
Ag5 S3B C81 C84 -125.8(16) . .
Ag5 N3 C15 C11 -178.2(14) . .
Ag3B S2B C91 C97 41.0(15) . .
Ag3B S2B C91 C97 -39.4(15) 2_655 .
Ag3B S2B C91 C101 -161.0(12) 2_655 .
Ag3B S2B C91 C101 -80.5(13) . .
Ag3B S2B C91 C102 163.3(13) . .
Ag3B S2B C91 C102 82.8(13) 2_655 .
Ag5B S3 C78 C77 -5.8(17) . .
Ag5B S3 C78 C77 -125.6(15) 6_556 .
Ag5B S3 C78 C79 -5.1(17) 6_556 .
Ag5B S3 C78 C79 114.7(16) . .
Ag5B S3 C78 C80 -125.5(11) . .
Ag5B S3 C78 C80 114.7(12) 6_556 .
Ag5B N4 C17 C18 178(2) . .
Ag6B S3B C81 C82 76(2) . .
Ag6B S3B C81 C82 159.5(17) 2 .
Ag6B S3B C81 C83 -157.5(16) . .
Ag6B S3B C81 C83 -73.9(18) 2 .
Ag6B S3B C81 C84 42.2(18) 2 .
Ag6B S3B C81 C84 -41.4(18) . .
Ag6B O3 C85 O2 2(4) 6_556 .
Ag6B O3 C85 C87 179.9(19) 6_556 .
S1 C68 C76 C97 -174(3) . 1_556
C1 C2 C3 N1 -11(5) . .
C1 C4 C10 N1 -7(6) . .
C2 C1 C4 C10 -1(5) . .
C2 C1 C58 C53 21(4) . .
C2 C1 C58 C57 -152(3) . .
C3 N1 C10 C4 6(5) . .
C4 C1 C2 C3 9(5) . .
C4 C1 C58 C53 -160(3) . .
C4 C1 C58 C57 27(4) . .
C5 C6 N2 Ag2 177(3) . 5_556
C5 C6 N2 C7 0.0 . .
C5 C9 C38 C37 51(3) . .
C5 C9 C38 C39 -132(2) . .
C6 C5 C9 C8 0.0 . .
C6 C5 C9 C38 176(4) . .
C6 N2 C7 C8 0.0 . .
N2 C7 C8 C9 0.0 . .
C7 C8 C9 C5 0.0 . .
C7 C8 C9 C38 -176(3) . .
C8 C9 C38 C37 -133.2(17) . .
C8 C9 C38 C39 44(3) . .
C9 C5 C6 N2 0.0 . .
C9 C38 C39 C40 -177(2) . .
C10 N1 C3 C2 4(5) . .
C11 C12 C13 C14 0.0 . .
C11 C12 C33 C31 -137.7(14) . .
C11 C12 C33 C30 51.5(19) . .
C12 C11 C15 N3 0.0 . .
C12 C13 C14 N3 0.0 . .
C12 C33 C30 C29 171.4(18) . .
C13 C12 C33 C31 33(2) . .
C13 C12 C33 C30 -137.4(12) . .
C13 C14 N3 Ag5 178.2(15) . .
C13 C14 N3 C15 0.0 . .
C14 N3 C15 C11 0.0 . .
C15 C11 C12 C13 0.0 . .
C15 C11 C12 C33 171(2) . .
C16 N4 C17 C18 2(4) . .
N4 C16 C20 C19 3(5) . .
N4 C17 C18 C19 7(5) . .
C17 C18 C19 C20 -11(5) . .
C17 C18 C19 C50 165(3) . .
C18 C19 C20 C16 6(5) . .
C18 C19 C50 C51 -28(5) . .
C18 C19 C50 C49 143(3) . .
C19 C50 C49 C48 -171(2) . .
C20 C16 N4 Ag5B 176(2) . .
C20 C16 N4 C17 -7(5) . .
C20 C19 C50 C51 148(3) . .
C20 C19 C50 C49 -42(4) . .
N5 C34 C59 C61 -172(3) . .
N5 C34 C62 C60 172(3) . .
N5 C35 C36 C37 167.1(19) . .
N5 C35 C40 C39 -168.8(17) . .
N5 C28 C52 C51 168.9(11) . .
O1 C21 O4 Ag5B 61(4) . .
O1 C21 C86 F4 31(6) . .
O1 C21 C86 F5 154(4) . .
O1 C21 C86 F6 -78(4) . .
C22 C23 C24 C25 0.0 . .
C22 N6 C55 C54 158.0(14) . .
C22 N6 C55 C56 -8(2) . .
C23 C22 C27 C26 0.0 . .
C23 C22 N6 C47 -125.1(15) . .
C23 C22 N6 C55 10(2) . .
C23 C24 C25 C26 0.0 . .
C23 C24 C25 C67 176(3) . .
C24 C25 C26 C27 0.0 . .
C24 C25 C67 C65 132(3) . .
C24 C25 C67 C66 -47(5) . .
C25 C26 C27 C22 0.0 . .
C26 C25 C67 C65 -51(5) . .
C26 C25 C67 C66 129(3) . .
C27 C22 C23 C24 0.0 . .
C27 C22 N6 C47 65.6(17) . .
C27 C22 N6 C55 -159.3(14) . .
C29 C47 C32 C31 0.0 . .
C29 C47 N6 C22 131.6(14) . .
C29 C47 N6 C55 -5(2) . .
C47 C29 C30 C33 0.0 . .
C47 C32 C31 C33 0.0 . .
C47 N6 C55 C54 -65.8(16) . .
C47 N6 C55 C56 128.0(14) . .
C32 C47 N6 C22 -63.3(17) . .
C32 C47 N6 C55 160.3(14) . .
C32 C31 C33 C12 -170(2) . .
C32 C31 C33 C30 0.0 . .
C31 C33 C30 C29 0.0 . .
C33 C12 C13 C14 -171(2) . .
C30 C29 C47 C32 0.0 . .
C30 C29 C47 N6 163.9(14) . .
N6 C22 C23 C24 -168(2) . .
N6 C22 C27 C26 170.4(17) . .
N6 C47 C32 C31 -166.5(12) . .
N6 C55 C56 C57 165.5(19) . .
C34 N5 C35 C36 -13(2) . .
C34 N5 C35 C40 154.9(18) . .
C34 N5 C28 C48 14(2) . .
C34 N5 C28 C52 -154.2(16) . .
C34 C59 C61 C46 -13(5) . .
C35 N5 C34 C59 22(4) . .
C35 N5 C34 C62 -165(2) . .
C35 N5 C28 C48 -125.2(15) . .
C35 N5 C28 C52 67.1(17) . .
C35 C36 C37 C38 0.0 . .
C36 C35 C40 C39 0.0 . .
C36 C37 C38 C9 177(2) . .
C36 C37 C38 C39 0.0 . .
C37 C38 C39 C40 0.0 . .
C38 C39 C40 C35 0.0 . .
C40 C35 C36 C37 0.0 . .
N7 C41 C42 C43 0.0 . .
C41 N7 C45 C44 0.0 . .
C41 C42 C43 C44 0.0 . .
C41 C42 C43 C46 172(3) . .
C42 C43 C44 C45 0.0 . .
C42 C43 C46 C60 152(3) . .
C42 C43 C46 C61 -13(5) . .
C43 C44 C45 N7 0.0 . .
C43 C46 C60 C62 -173(3) . .
C43 C46 C61 C59 175(3) . .
C44 C43 C46 C60 -36(4) . .
C44 C43 C46 C61 160(3) . .
C45 N7 C41 C42 0.0 . .
C46 C43 C44 C45 -173(3) . .
C46 C60 C62 C34 10(5) . .
C48 C28 C52 C51 0.0 . .
C28 N5 C34 C59 -117(3) . .
C28 N5 C34 C62 56(3) . .
C28 N5 C35 C36 128.3(15) . .
C28 N5 C35 C40 -63.8(17) . .
C28 C48 C49 C50 0.0 . .
C28 C52 C51 C50 0.0 . .
C52 C51 C50 C19 170(2) . .
C52 C51 C50 C49 0.0 . .
C51 C50 C49 C48 0.0 . .
C50 C19 C20 C16 -170(3) . .
C49 C48 C28 N5 -166.8(14) . .
C49 C48 C28 C52 0.0 . .
C53 C54 C55 N6 -166.9(17) . .
C53 C54 C55 C56 0.0 . .
C54 C53 C58 C1 -173(2) . .
C54 C53 C58 C57 0.0 . .
C54 C55 C56 C57 0.0 . .
C55 C56 C57 C58 0.0 . .
C56 C57 C58 C1 173(2) . .
C56 C57 C58 C53 0.0 . .
C58 C1 C2 C3 -173(3) . .
C58 C1 C4 C10 -179(3) . .
C58 C53 C54 C55 0.0 . .
C59 C34 C62 C60 -13(5) . .
C60 C46 C61 C59 10(5) . .
C61 C46 C60 C62 -8(5) . .
C62 C34 C59 C61 15(5) . .
N8 C63 C66 C67 -5(7) . .
N8 C64 C65 C67 -4(6) . .
C63 N8 C64 C65 -3(6) . .
C63 C66 C67 C25 177(4) . .
C63 C66 C67 C65 -3(6) . .
C64 N8 C63 C66 8(6) . .
C64 C65 C67 C25 -173(4) . .
C64 C65 C67 C66 7(6) . .
C67 C25 C26 C27 -176(3) . .
C74 C68 C76 C97 64(3) . 1_556
C75 C68 C76 C97 -50(4) . 1_556
O2 C85 C87 F1 26(4) . .
O2 C85 C87 F2 -88(3) . .
O2 C85 C87 F3 151(2) . .
O3 C85 C87 F1 -152(3) . .
O3 C85 C87 F2 94(3) . .
O3 C85 C87 F3 -27(3) . .
O4 C21 C86 F4 -135(4) . .
O4 C21 C86 F5 -13(6) . .
O4 C21 C86 F6 116(5) . .
C86 C21 O4 Ag5B -133(5) . .
O6 C89 C90 F7 -27(4) . .
O6 C89 C90 F8 155(3) . .
O6 C89 C90 F9 -151(3) . .
O6 C89 C90 F10 16(3) . .
O6 C89 C90 F11 -106(3) . .
O6 C89 C90 F12 106(3) . .
C89 C90 F8 F9 104(3) . .
C89 C90 F8 F12 -89(3) . .
C89 C90 F9 F8 -108(3) . .
C89 C90 F9 F11 80(3) . .
C89 C90 F10 F7 -103(3) . .
C89 C90 F10 F12 112(2) . .
C89 C90 F11 F7 112.2(18) . .
C89 C90 F11 F9 -121(3) . .
C89 C90 F12 F8 117(3) . .
C89 C90 F12 F10 -111(2) . .
F7 C90 F8 F9 -73(4) . .
F7 C90 F8 F12 93(3) . .
F7 C90 F9 F8 121(3) . .
F7 C90 F9 F11 -51(3) . .
F7 C90 F10 F12 -145(4) . .
F7 C90 F11 F9 127(3) . .
F7 C90 F12 F8 -109(3) . .
F7 C90 F12 F10 23(2) . .
F7 F10 F12 C90 -36(3) . .
F7 F10 F12 F8 9(4) . .
C90 F7 F10 F12 28(2) . .
C90 F7 F11 F9 -50(2) . .
C90 F8 F9 F11 11(5) . .
C90 F8 F12 F10 -35.8(16) . .
C90 F9 F11 F7 41.4(17) . .
C90 F10 F12 F8 45(2) . .
F8 C90 F9 F11 -172(4) . .
F8 C90 F10 F7 111(4) . .
F8 C90 F10 F12 -33(2) . .
F8 C90 F11 F7 -121(2) . .
F8 C90 F11 F9 6(3) . .
F8 C90 F12 F10 132(3) . .
F8 F9 F11 F7 31(6) . .
F8 F9 F11 C90 -11(5) . .
F9 C90 F8 F12 166(4) . .
F9 C90 F10 F7 64(4) . .
F9 C90 F10 F12 -81(3) . .
F9 C90 F11 F7 -127(3) . .
F9 C90 F12 F8 -9(3) . .
F9 C90 F12 F10 122(2) . .
F9 F8 F12 C90 18(5) . .
F9 F8 F12 F10 -18(6) . .
F9 F19 C98 C73 117(3) 3_664 .
F9 F19 C98 F20 -117(3) 3_664 .
F9 F19 C98 F21 -15(4) 3_664 .
F10 F7 C90 C89 95(3) . .
F10 F7 C90 F8 -86(4) . .
F10 F7 C90 F9 -129(3) . .
F10 F7 C90 F11 -162(4) . .
F10 F7 C90 F12 -38(4) . .
F10 F7 F11 C90 20(4) . .
F10 F7 F11 F9 -30(5) . .
F10 C90 F8 F9 -115(3) . .
F10 C90 F8 F12 52(3) . .
F10 C90 F9 F8 86(4) . .
F10 C90 F9 F11 -85(3) . .
F10 C90 F11 F7 -12(2) . .
F10 C90 F11 F9 115(3) . .
F10 C90 F12 F8 -132(3) . .
F11 F7 C90 C89 -102(2) . .
F11 F7 C90 F8 76(3) . .
F11 F7 C90 F9 33.4(19) . .
F11 F7 C90 F10 162(4) . .
F11 F7 C90 F12 124(3) . .
F11 F7 F10 C90 -17(3) . .
F11 F7 F10 F12 11(5) . .
F11 C90 F8 F9 -5(3) . .
F11 C90 F8 F12 161(3) . .
F11 C90 F9 F8 172(4) . .
F11 C90 F10 F7 18(4) . .
F11 C90 F10 F12 -127(3) . .
F11 C90 F12 F8 -24(4) . .
F11 C90 F12 F10 107(3) . .
F12 C90 F8 F9 -166(4) . .
F12 C90 F9 F8 9(3) . .
F12 C90 F9 F11 -163(3) . .
F12 C90 F10 F7 145(4) . .
F12 C90 F11 F7 -105(3) . .
F12 C90 F11 F9 22(4) . .
F12 F8 F9 C90 -18(5) . .
F12 F8 F9 F11 -7(9) . .
O7 C92 C93 F13 -20(3) . .
O7 C92 C93 F14 -154(3) . .
O7 C92 C93 F15 103(3) . .
O7 C92 C93 F16 147(2) . .
O7 C92 C93 F17 29(3) . .
O7 C92 C93 F18 -108(3) . .
C92 C93 F13 F17 102(3) . .
C92 C93 F13 F18 -110(3) . .
C92 C93 F14 F16 -97(3) . .
C92 C93 F14 F18 98(3) . .
C92 C93 F15 F16 96(3) . .
C92 C93 F15 F17 -112(2) . .
C92 C93 F16 F14 107(2) . .
C92 C93 F16 F15 -100(3) . .
C92 C93 F17 F13 -103(3) . .
C92 C93 F17 F15 102(3) . .
C92 C93 F18 F13 116(2) . .
C92 C93 F18 F14 -102(3) . .
C93 F13 F17 F15 24(3) . .
C93 F13 F18 F14 -38(3) . .
C93 F14 F16 F15 -32(4) . .
C93 F14 F18 F13 31(2) . .
C93 F15 F16 F14 30(4) . .
C93 F15 F17 F13 -27(3) . .
F13 C93 F14 F16 125(3) . .
F13 C93 F14 F18 -40(4) . .
F13 C93 F15 F16 -135(3) . .
F13 C93 F15 F17 17(2) . .
F13 C93 F16 F14 -89(4) . .
F13 C93 F16 F15 64(4) . .
F13 C93 F17 F15 -155(4) . .
F13 C93 F18 F14 142(3) . .
F14 C93 F13 F17 -123(3) . .
F14 C93 F13 F18 26(2) . .
F14 C93 F15 F16 -22(3) . .
F14 C93 F15 F17 130(2) . .
F14 C93 F16 F15 153(4) . .
F14 C93 F17 F13 81(4) . .
F14 C93 F17 F15 -74(3) . .
F14 C93 F18 F13 -142(3) . .
F15 C93 F13 F17 -24(3) . .
F15 C93 F13 F18 125(3) . .
F15 C93 F14 F16 18(2) . .
F15 C93 F14 F18 -148(3) . .
F15 C93 F16 F14 -153(4) . .
F15 C93 F17 F13 155(4) . .
F15 C93 F18 F13 -100(3) . .
F15 C93 F18 F14 42(4) . .
F16 C93 F13 F17 -61(4) . .
F16 C93 F13 F18 87(3) . .
F16 C93 F14 F18 -165(4) . .
F16 C93 F15 F17 152(4) . .
F16 C93 F17 F13 137(3) . .
F16 C93 F17 F15 -18(3) . .
F16 C93 F18 F13 -130(2) . .
F16 C93 F18 F14 12(3) . .
F16 F14 F18 C93 -17(4) . .
F16 F14 F18 F13 13(6) . .
F16 F15 F17 C93 30(3) . .
F16 F15 F17 F13 3(6) . .
F17 C93 F13 F18 149(3) . .
F17 C93 F14 F16 79(3) . .
F17 C93 F14 F18 -86(4) . .
F17 C93 F15 F16 -152(4) . .
F17 C93 F16 F14 -127(3) . .
F17 C93 F16 F15 26(3) . .
F17 C93 F18 F13 -23(2) . .
F17 C93 F18 F14 119(3) . .
F17 F13 F18 C93 32(3) . .
F17 F13 F18 F14 -6(5) . .
F17 F15 F16 C93 -27(3) . .
F17 F15 F16 F14 3(6) . .
F18 C93 F13 F17 -149(3) . .
F18 C93 F14 F16 165(4) . .
F18 C93 F15 F16 -49(4) . .
F18 C93 F15 F17 103(3) . .
F18 C93 F16 F14 -10(3) . .
F18 C93 F16 F15 143(3) . .
F18 C93 F17 F13 34(4) . .
F18 C93 F17 F15 -121(3) . .
F18 F13 F17 C93 -26(2) . .
F18 F13 F17 F15 -2(5) . .
F18 F14 F16 C93 18(4) . .
F18 F14 F16 F15 -14(7) . .
O9 C73 C98 F19 128(5) . .
O9 C73 C98 F20 15(6) . .
O9 C73 C98 F21 -112(5) . .
O12 C99 C100 F22 -20(5) . .
O12 C99 C100 F23 142(4) . .
O12 C99 C100 F24 -117(5) . .
O12 C99 C100 F25 20(6) . .
O12 C99 C100 F26 -164(4) . .
O12 C99 C100 F27 93(5) . .
C99 C100 F22 F25 99(5) . .
C99 C100 F23 F26 116(4) . .
C99 C100 F23 F27 -97.1(18) . .
C99 C100 F24 F26 -118(4) . .
C99 C100 F25 F22 -96(6) . .
C99 C100 F25 F27 99(3) . .
C99 C100 F26 F23 -87(4) . .
C99 C100 F26 F24 80(5) . .
C99 C100 F27 F23 96.7(17) . .
C99 C100 F27 F25 -107(3) . .
C100 F22 F25 F27 15(6) . .
C100 F23 F26 F24 -16(6) . .
C100 F23 F27 F25 -22(3) . .
C100 F24 F26 F23 15(6) . .
C100 F25 F27 F23 25(3) . .
F22 C100 F23 F26 -92(6) . .
F22 C100 F23 F27 56(6) . .
F22 C100 F24 F26 131(5) . .
F22 C100 F25 F27 -165(6) . .
F22 C100 F26 F23 133(4) . .
F22 C100 F26 F24 -60(5) . .
F22 C100 F27 F23 -147(4) . .
F22 C100 F27 F25 10(4) . .
F22 F25 F27 C100 -17(7) . .
F22 F25 F27 F23 7(9) . .
F23 C100 F22 F25 -53(8) . .
F23 C100 F24 F26 -10(4) . .
F23 C100 F25 F22 147(6) . .
F23 C100 F25 F27 -18(3) . .
F23 C100 F26 F24 167(5) . .
F23 C100 F27 F25 156(3) . .
F24 C100 F22 F25 -156(6) . .
F24 C100 F23 F26 9(4) . .
F24 C100 F23 F27 157(4) . .
F24 C100 F25 F22 31(7) . .
F24 C100 F25 F27 -134(5) . .
F24 C100 F26 F23 -167(5) . .
F24 C100 F27 F23 -36(6) . .
F24 C100 F27 F25 121(6) . .
F25 C100 F23 F26 -124(5) . .
F25 C100 F23 F27 24(4) . .
F25 C100 F24 F26 113(6) . .
F25 C100 F26 F23 88(6) . .
F25 C100 F26 F24 -105(6) . .
F25 C100 F27 F23 -156(3) . .
F26 C100 F22 F25 -117(6) . .
F26 C100 F23 F27 147(4) . .
F26 C100 F25 F22 89(7) . .
F26 C100 F25 F27 -76(5) . .
F26 C100 F27 F23 -25(3) . .
F26 C100 F27 F25 131(4) . .
F26 F23 F27 C100 35(3) . .
F26 F23 F27 F25 13(4) . .
F27 C100 F22 F25 -15(6) . .
F27 C100 F23 F26 -147(4) . .
F27 C100 F24 F26 15(7) . .
F27 C100 F25 F22 165(6) . .
F27 C100 F26 F23 23(3) . .
F27 C100 F26 F24 -170(5) . .
F27 F23 F26 C100 -36(3) . .
F27 F23 F26 F24 -51(8) . .
